data_1549285
loop_
_publ_author_name
'Hill, Ethan A.'
'Kelty, Margaret L.'
'Filatov, Alexander S.'
'Anderson, John S.'

_publ_section_title
;
 Isolable iodosylarene and iodoxyarene adducts of Co and their O-atom
 transfer and C-H activation reactivity.
;
_journal_issue 19
_journal_name_full 'Chemical science'
_journal_page_first 4493
_journal_page_last 4499
_journal_paper_doi 10.1039/c8sc01167b
_journal_volume 9
_journal_year 2018
_chemical_formula_moiety 'C52 H71 B Co I N6 O3 S, C32 H12 B F24, 0.5(C H2 Cl2)'
_chemical_formula_sum 'C84.5 H84 B2 Cl Co F24 I N6 O3 S'
_chemical_formula_weight 1962.53
_chemical_name_systematic '[CoTpAd,MePhIO][BArF4]'
_chemical_properties_physical Air-sensitive
_space_group_crystal_system triclinic
_space_group_IT_number 2
_space_group_name_Hall '-P 1'
_space_group_name_H-M_alt 'P -1'
_symmetry_space_group_name_Hall '-P 1'
_symmetry_space_group_name_H-M 'P -1'
_atom_sites_solution_hydrogens geom
_atom_sites_solution_primary dual
_atom_sites_solution_secondary difmap
_audit_creation_date 2017-08-11
_audit_creation_method
;
Olex2 1.2
(compiled 2017.08.10 svn.r3458 for OlexSys, GUI svn.r5375)
;
_audit_update_record
;
2018-01-23 deposited with the CCDC.
2018-04-23 downloaded from the CCDC.
;
_cell_angle_alpha 95.079(2)
_cell_angle_beta 97.357(2)
_cell_angle_gamma 97.863(2)
_cell_formula_units_Z 4
_cell_length_a 14.2995(9)
_cell_length_b 16.0821(11)
_cell_length_c 38.551(3)
_cell_measurement_reflns_used 9901
_cell_measurement_temperature 100.0
_cell_measurement_theta_max 24.04
_cell_measurement_theta_min 2.32
_cell_volume 8658.9(11)
_computing_cell_refinement 'SAINT V.8.34A (Bruker AXS Inc., 2013)'
_computing_data_collection 'APEX3 v.2015.9-0 (Bruker AXS Inc., 2015)'
_computing_data_reduction 'SAINT v8.37A (Bruker, 2015)'
_computing_molecular_graphics
;
OLEX2: a complete structure solution, refinement and analysis program 
Dolomanov et al., 2009

Mercury: visualization and analysis of crystal structures
Macrae, et al., 2006

O. V. Dolomanov, L. J. Bourhis, R. J. Gildea, J. A. K. Howard and H. Puschmann.
J. Appl. Cryst. (2009). 42, 339-341;

C. F. Macrae, P. R. Edgington, P. McCabe, E. Pidcock, G. P. Shields, R. Taylor,
M. Towler and J. van de Streek, J. Appl. Cryst. (2006). 39, 453-457.
;
_computing_publication_material
;
 APEX3 v.2015.5-2 (Bruker AXS Inc., 2015)
 OLEX2 (Dolomanov et al., 2009)
;
_computing_structure_refinement 'XL-2014/7 (Sheldrick, 2015b)'
_computing_structure_solution 'XT 2014/5 (Sheldrick, 2015a)'
_diffrn_ambient_temperature 100(2)
_diffrn_detector 'Bruker PHOTON 100'
_diffrn_detector_area_resol_mean 10.4167
_diffrn_detector_type CMOS
_diffrn_measured_fraction_theta_full 0.956
_diffrn_measured_fraction_theta_max 0.956
_diffrn_measurement_device 'three-circle diffractometer'
_diffrn_measurement_device_type D8Venture
_diffrn_measurement_method '\w and \f scans'
_diffrn_radiation_monochromator mirrors
_diffrn_radiation_probe x-ray
_diffrn_radiation_type MoK\a
_diffrn_radiation_wavelength 0.71073
_diffrn_reflns_av_R_equivalents 0.1033
_diffrn_reflns_av_unetI/netI 0.1379
_diffrn_reflns_Laue_measured_fraction_full 0.956
_diffrn_reflns_Laue_measured_fraction_max 0.956
_diffrn_reflns_limit_h_max 16
_diffrn_reflns_limit_h_min -15
_diffrn_reflns_limit_k_max 18
_diffrn_reflns_limit_k_min -19
_diffrn_reflns_limit_l_max 45
_diffrn_reflns_limit_l_min -45
_diffrn_reflns_number 86794
_diffrn_reflns_point_group_measured_fraction_full 0.956
_diffrn_reflns_point_group_measured_fraction_max 0.956
_diffrn_reflns_theta_full 25.070
_diffrn_reflns_theta_max 25.070
_diffrn_reflns_theta_min 2.164
_diffrn_source 'micro-focus X-ray tube'
_diffrn_source_type 'INCOATEC ImuS'
_diffrn_standards_number 0
_exptl_absorpt_coefficient_mu 0.713
_exptl_absorpt_correction_T_max 0.5618
_exptl_absorpt_correction_T_min 0.4484
_exptl_absorpt_correction_type multi-scan
_exptl_absorpt_process_details
;
SADABS-2016/2 (Bruker,2016/2) was used for absorption correction. 
wR2(int) was 0.1158 before and 0.0586 after correction. 
The Ratio of minimum to maximum transmission is 0.7989. 
;
_exptl_crystal_colour blue
_exptl_crystal_colour_primary blue
_exptl_crystal_density_diffrn 1.505
_exptl_crystal_description plate
_exptl_crystal_F_000 3984
_exptl_crystal_size_max 0.33
_exptl_crystal_size_mid 0.24
_exptl_crystal_size_min 0.12
_refine_diff_density_max 1.264
_refine_diff_density_min -0.939
_refine_diff_density_rms 0.117
_refine_ls_extinction_method none
_refine_ls_goodness_of_fit_ref 1.068
_refine_ls_hydrogen_treatment constr
_refine_ls_matrix_type full
_refine_ls_number_parameters 2310
_refine_ls_number_reflns 29336
_refine_ls_number_restraints 363
_refine_ls_restrained_S_all 1.062
_refine_ls_R_factor_all 0.1561
_refine_ls_R_factor_gt 0.0887
_refine_ls_shift/su_max 0.002
_refine_ls_shift/su_mean 0.000
_refine_ls_structure_factor_coef Fsqd
_refine_ls_weighting_details 'w=1/[\s^2^(Fo^2^)+(0.0377P)^2^+69.0859P] where P=(Fo^2^+2Fc^2^)/3'
_refine_ls_weighting_scheme calc
_refine_ls_wR_factor_gt 0.1610
_refine_ls_wR_factor_ref 0.1833
_reflns_Friedel_coverage 0.000
_reflns_number_gt 17951
_reflns_number_total 29336
_reflns_threshold_expression 'I > 2\s(I)'
_cod_data_source_file c8sc01167b2.cif
_cod_data_source_block 1
_cod_depositor_comments
;

2019-07-17
Z value and formula fixed to values more according to usual
chemical conventions.                 miguel

 Adding full bibliography for 1549282--1549287.cif.
;
_cod_original_cell_volume 8658.9(10)
_cod_original_formula_moiety '2(C52 H71 B Co I N6 O3 S), 2(C32 H12 B F24), C H2 Cl2'
_cod_original_formula_sum 'C169 H168 B4 Cl2 Co2 F48 I2 N12 O6 S2'
_cod_original_formula_units_Z 2
_cod_original_formula_weight 3925.06
_cod_database_code 1549285
_shelx_shelxl_version_number 2017/1
_shelx_space_group_comment
;
The symmetry employed for this shelxl refinement is uniquely defined
by the following loop, which should always be used as a source of
symmetry information in preference to the above space-group names.
They are only intended as comments.
;
_shelx_estimated_absorpt_t_max 0.919
_shelx_estimated_absorpt_t_min 0.799
_olex2_refinement_description
;
1. Fixed Uiso
 At 1.2 times of:
  All B(H) groups, All C(H) groups, All C(H,H) groups
 At 1.5 times of:
  All C(H,H,H) groups
2. Uiso/Uaniso restraints and constraints
Uanis(C83) \\sim Ueq: with sigma of 0.005 and sigma for terminal atoms of 0.01
Uanis(C54) \\sim Ueq: with sigma of 0.005 and sigma for terminal atoms of 0.01
Uiso(C168) = Uiso(C1A)
3. Rigid body (RIGU) restrains
 C85, C86A, C87A, C88A, C89A, C90A, C91A, C92A, C93A, C94A, C86, C91, C93, C87,
  C92, C88, C94, C89, C90
 with sigma for 1-2 distances of 0.004 and sigma for 1-3 distances of 0.004
 N7, N8, C53, C54, C55, C56, C57, C58, C59, C60, C61, C62, C63, C64, C65, C66
 with sigma for 1-2 distances of 0.004 and sigma for 1-3 distances of 0.004
 C85, C94A, C86A, C87A, C88A, C93A, C91A, C90A, C89A, C92A, C84
 with sigma for 1-2 distances of 0.004 and sigma for 1-3 distances of 0.004
 C91, C90, C92, C87, C88, C89, C86, C85, C94, C84
 with sigma for 1-2 distances of 0.004 and sigma for 1-3 distances of 0.004
4. Same fragment restrains
{C168, F46, F47, F48} sigma for 1-2: 0.01, 1-3: 0.02
as
{C1A, F46A, F47A, F48A}
5. Others
 Sof(F43A)=Sof(F44A)=Sof(F45A)=1-FVAR(1)
 Sof(F43)=Sof(F44)=Sof(F45)=FVAR(1)
 Sof(C1A)=Sof(F46A)=Sof(F47A)=Sof(F48A)=1-FVAR(2)
 Sof(C168)=Sof(F46)=Sof(F47)=Sof(F48)=FVAR(2)
 Sof(F22A)=Sof(F23A)=Sof(F24A)=1-FVAR(3)
 Sof(F22)=Sof(F23)=Sof(F24)=FVAR(3)
 Sof(C86A)=Sof(H86C)=Sof(H86D)=Sof(C87A)=Sof(H87A)=Sof(C88A)=Sof(H88C)=
 Sof(H88D)=Sof(C89A)=Sof(H89A)=Sof(C90A)=Sof(H90C)=Sof(H90D)=Sof(C91A)=
 Sof(H91A)=Sof(C92A)=Sof(H92C)=Sof(H92D)=Sof(C93A)=Sof(H93C)=Sof(H93D)=
 Sof(C94A)=Sof(H94C)=Sof(H94D)=1-FVAR(4)
 Sof(C86)=Sof(H86A)=Sof(H86B)=Sof(C91)=Sof(H91)=Sof(C93)=Sof(H93A)=Sof(H93B)=
 Sof(C87)=Sof(H87)=Sof(C92)=Sof(H92A)=Sof(H92B)=Sof(C88)=Sof(H88A)=Sof(H88B)=
 Sof(C94)=Sof(H94A)=Sof(H94B)=Sof(C89)=Sof(H89)=Sof(C90)=Sof(H90A)=Sof(H90B)=
 FVAR(4)
6.a Ternary CH refined with riding coordinates:
 C9(H9), C12(H12), C14(H14), C21(H21), C23(H23), C27(H27), C35(H35), C37(H37),
 C40(H40), B1(H1), C59(H59), C61(H61), C64(H64), C73(H73), C75(H75), C78(H78),
 B2(H2), C91(H91), C87(H87), C89(H89), C87A(H87A), C89A(H89A), C91A(H91A)
6.b Secondary CH2 refined with riding coordinates:
 C6(H6A,H6B), C7(H7A,H7B), C8(H8A,H8B), C10(H10A,H10B), C11(H11A,H11B),
 C13(H13A,H13B), C20(H20A,H20B), C22(H22A,H22B), C24(H24A,H24B), C25(H25A,H25B),
  C26(H26A,H26B), C28(H28A,H28B), C34(H34A,H34B), C36(H36A,H36B), C38(H38A,
 H38B), C39(H39A,H39B), C41(H41A,H41B), C42(H42A,H42B), C58(H58A,H58B),
 C60(H60A,H60B), C62(H62A,H62B), C63(H63A,H63B), C65(H65A,H65B), C66(H66A,H66B),
  C72(H72A,H72B), C74(H74A,H74B), C76(H76A,H76B), C77(H77A,H77B), C79(H79A,
 H79B), C80(H80A,H80B), C169(H16A,H16B), C86(H86A,H86B), C93(H93A,H93B),
 C92(H92A,H92B), C88(H88A,H88B), C94(H94A,H94B), C90(H90A,H90B), C86A(H86C,
 H86D), C88A(H88C,H88D), C90A(H90C,H90D), C92A(H92C,H92D), C93A(H93C,H93D),
 C94A(H94C,H94D)
6.c Aromatic/amide H refined with riding coordinates:
 C3(H3), C17(H17), C31(H31), C43(H43), C46(H46), C47(H47), C48(H48), C55(H55),
 C69(H69), C83(H83), C96(H96), C97(H97), C98(H98), C99(H99), C138(H138),
 C140(H140), C142(H142), C146(H146), C148(H148), C150(H150), C154(H154),
 C156(H156), C158(H158), C162(H162), C164(H164), C166(H166), C106(H106),
 C108(H108), C110(H110), C114(H114), C116(H116), C118(H118), C122(H122),
 C124(H124), C126(H126), C130(H130), C132(H132), C134(H134)
6.d Idealised Me refined as rotating group:
 C1(H1A,H1B,H1C), C15(H15A,H15B,H15C), C29(H29A,H29B,H29C), C50(H50A,H50B,
 H50C), C51(H51A,H51B,H51C), C52(H52A,H52B,H52C), C53(H53A,H53B,H53C), C67(H67A,
 H67B,H67C), C81(H81A,H81B,H81C), C102(H10C,H10D,H10E), C103(H10F,H10G,H10H),
 C104(H10I,H10J,H10K)
;
_olex2_submission_special_instructions 'No special instructions were received'

loop_
_space_group_symop_operation_xyz
'x, y, z'
'-x, -y, -z'

loop_
_atom_site_label
_atom_site_type_symbol
_atom_site_fract_x
_atom_site_fract_y
_atom_site_fract_z
_atom_site_U_iso_or_equiv
_atom_site_adp_type
_atom_site_occupancy
_atom_site_site_symmetry_order
_atom_site_calc_flag
_atom_site_refinement_flags_posn
_atom_site_refinement_flags_adp
_atom_site_refinement_flags_occupancy
_atom_site_disorder_assembly
_atom_site_disorder_group
I1 I 0.02038(4) -0.24890(4) 0.62610(2) 0.02650(15) Uani 1 1 d . . . . .
Co1 Co 0.11879(8) -0.22736(7) 0.54713(3) 0.0237(3) Uani 1 1 d . . . . .
S1 S -0.00880(16) -0.23384(15) 0.71263(6) 0.0325(5) Uani 1 1 d . . . . .
O1 O 0.1032(4) -0.2625(3) 0.59262(14) 0.0286(14) Uani 1 1 d . . . . .
O2 O -0.0636(4) -0.2299(4) 0.67807(15) 0.0388(16) Uani 1 1 d . . . . .
O3 O -0.0099(5) -0.1682(4) 0.73990(16) 0.0448(17) Uani 1 1 d . . . . .
N1 N 0.1672(5) -0.3258(4) 0.52096(17) 0.0270(17) Uani 1 1 d . . . . .
N2 N 0.1979(5) -0.2993(4) 0.49030(17) 0.0294(17) Uani 1 1 d . . . . .
N3 N 0.2225(5) -0.1300(4) 0.54334(17) 0.0252(16) Uani 1 1 d . . . . .
N4 N 0.2565(5) -0.1459(4) 0.51193(17) 0.0279(17) Uani 1 1 d . . . . .
N5 N 0.0387(5) -0.1960(4) 0.50429(17) 0.0266(16) Uani 1 1 d . . . . .
N6 N 0.0924(5) -0.1900(4) 0.47680(17) 0.0284(17) Uani 1 1 d . . . . .
C1 C 0.2563(8) -0.3571(6) 0.4360(3) 0.053(3) Uani 1 1 d . . . . .
H1A H 0.202188 -0.351805 0.418443 0.080 Uiso 1 1 calc GR . . . .
H1B H 0.283586 -0.407700 0.429110 0.080 Uiso 1 1 calc GR . . . .
H1C H 0.304917 -0.307160 0.437668 0.080 Uiso 1 1 calc GR . . . .
C2 C 0.2227(6) -0.3644(6) 0.4713(2) 0.035(2) Uani 1 1 d . . . . .
C3 C 0.2071(7) -0.4353(6) 0.4892(2) 0.041(2) Uani 1 1 d . . . . .
H3 H 0.217350 -0.490880 0.481851 0.049 Uiso 1 1 calc R . . . .
C4 C 0.1736(6) -0.4087(5) 0.5201(2) 0.030(2) Uani 1 1 d . . . . .
C5 C 0.1483(6) -0.4620(5) 0.5488(2) 0.033(2) Uani 1 1 d . . . . .
C6 C 0.2141(7) -0.4302(6) 0.5835(2) 0.041(2) Uani 1 1 d . . . . .
H6A H 0.281218 -0.431428 0.579905 0.049 Uiso 1 1 calc R . . . .
H6B H 0.206958 -0.371039 0.590656 0.049 Uiso 1 1 calc R . . . .
C7 C 0.0439(7) -0.4613(5) 0.5547(2) 0.038(2) Uani 1 1 d . . . . .
H7A H 0.033919 -0.402557 0.561326 0.046 Uiso 1 1 calc R . . . .
H7B H 0.000988 -0.483111 0.532646 0.046 Uiso 1 1 calc R . . . .
C8 C 0.1605(8) -0.5545(5) 0.5384(3) 0.045(3) Uani 1 1 d . . . . .
H8A H 0.118064 -0.576603 0.516246 0.054 Uiso 1 1 calc R . . . .
H8B H 0.227140 -0.556979 0.534413 0.054 Uiso 1 1 calc R . . . .
C9 C 0.1361(9) -0.6098(6) 0.5677(3) 0.055(3) Uani 1 1 d . . . . .
H9 H 0.144714 -0.669263 0.560640 0.067 Uiso 1 1 calc R . . . .
C10 C 0.0325(8) -0.6073(5) 0.5728(3) 0.054(3) Uani 1 1 d . . . . .
H10A H 0.015164 -0.643844 0.591003 0.065 Uiso 1 1 calc R . . . .
H10B H -0.009786 -0.628762 0.550487 0.065 Uiso 1 1 calc R . . . .
C11 C 0.2030(9) -0.5759(6) 0.6021(3) 0.061(3) Uani 1 1 d . . . . .
H11A H 0.187664 -0.611151 0.620984 0.073 Uiso 1 1 calc R . . . .
H11B H 0.269989 -0.578478 0.598637 0.073 Uiso 1 1 calc R . . . .
C12 C 0.1904(8) -0.4846(6) 0.6126(3) 0.049(3) Uani 1 1 d . . . . .
H12 H 0.233497 -0.462175 0.634930 0.059 Uiso 1 1 calc R . . . .
C13 C 0.0882(8) -0.4819(6) 0.6178(2) 0.051(3) Uani 1 1 d . . . . .
H13A H 0.079926 -0.423024 0.624979 0.061 Uiso 1 1 calc R . . . .
H13B H 0.072557 -0.516254 0.636992 0.061 Uiso 1 1 calc R . . . .
C14 C 0.0194(7) -0.5160(6) 0.5840(3) 0.045(3) Uani 1 1 d . . . . .
H14 H -0.047931 -0.513916 0.588075 0.054 Uiso 1 1 calc R . . . .
C15 C 0.3933(7) -0.0942(6) 0.4816(2) 0.045(3) Uani 1 1 d . . . . .
H15A H 0.421401 -0.146427 0.480574 0.067 Uiso 1 1 calc GR . . . .
H15B H 0.444149 -0.045512 0.485068 0.067 Uiso 1 1 calc GR . . . .
H15C H 0.351376 -0.092646 0.459547 0.067 Uiso 1 1 calc GR . . . .
C16 C 0.3366(6) -0.0910(6) 0.5116(2) 0.034(2) Uani 1 1 d . . . . .
C17 C 0.3522(6) -0.0386(6) 0.5425(2) 0.037(2) Uani 1 1 d . . . . .
H17 H 0.403276 0.006591 0.549277 0.045 Uiso 1 1 calc R . . . .
C18 C 0.2798(6) -0.0635(5) 0.5621(2) 0.026(2) Uani 1 1 d . . . . .
C19 C 0.2617(6) -0.0219(5) 0.5964(2) 0.026(2) Uani 1 1 d . . . . .
C20 C 0.3073(7) 0.0705(5) 0.6012(2) 0.037(2) Uani 1 1 d . . . . .
H20A H 0.278259 0.099954 0.581979 0.045 Uiso 1 1 calc R . . . .
H20B H 0.376276 0.074045 0.599594 0.045 Uiso 1 1 calc R . . . .
C21 C 0.2938(7) 0.1149(6) 0.6370(2) 0.037(2) Uani 1 1 d . . . . .
H21 H 0.325072 0.175091 0.639745 0.044 Uiso 1 1 calc R . . . .
C22 C 0.3363(6) 0.0692(6) 0.6661(2) 0.042(2) Uani 1 1 d . . . . .
H22A H 0.327745 0.097597 0.689047 0.051 Uiso 1 1 calc R . . . .
H22B H 0.405620 0.071665 0.665377 0.051 Uiso 1 1 calc R . . . .
C23 C 0.2895(6) -0.0228(6) 0.6625(2) 0.037(2) Uani 1 1 d . . . . .
H23 H 0.317434 -0.052267 0.682217 0.045 Uiso 1 1 calc R . . . .
C24 C 0.1837(7) -0.0231(6) 0.6633(2) 0.041(2) Uani 1 1 d . . . . .
H24A H 0.174377 0.006208 0.686027 0.050 Uiso 1 1 calc R . . . .
H24B H 0.151576 -0.082191 0.661761 0.050 Uiso 1 1 calc R . . . .
C25 C 0.3047(7) -0.0658(6) 0.6270(2) 0.035(2) Uani 1 1 d . . . . .
H25A H 0.274650 -0.125690 0.624431 0.042 Uiso 1 1 calc R . . . .
H25B H 0.373849 -0.064424 0.626368 0.042 Uiso 1 1 calc R . . . .
C26 C 0.1552(6) -0.0254(6) 0.5983(2) 0.034(2) Uani 1 1 d . . . . .
H26A H 0.124629 -0.085072 0.595946 0.040 Uiso 1 1 calc R . . . .
H26B H 0.125514 0.001803 0.578534 0.040 Uiso 1 1 calc R . . . .
C27 C 0.1379(7) 0.0197(6) 0.6334(2) 0.039(2) Uani 1 1 d . . . . .
H27 H 0.067972 0.016894 0.634284 0.047 Uiso 1 1 calc R . . . .
C28 C 0.1852(7) 0.1104(6) 0.6375(2) 0.040(2) Uani 1 1 d . . . . .
H28A H 0.173620 0.139262 0.659934 0.048 Uiso 1 1 calc R . . . .
H28B H 0.157304 0.139666 0.618029 0.048 Uiso 1 1 calc R . . . .
C29 C 0.0769(7) -0.1550(6) 0.4147(2) 0.041(2) Uani 1 1 d . . . . .
H29A H 0.131852 -0.110008 0.418142 0.061 Uiso 1 1 calc GR . . . .
H29B H 0.026637 -0.140574 0.397480 0.061 Uiso 1 1 calc GR . . . .
H29C H 0.096385 -0.208217 0.405947 0.061 Uiso 1 1 calc GR . . . .
C30 C 0.0398(7) -0.1647(5) 0.4490(2) 0.033(2) Uani 1 1 d . . . . .
C31 C -0.0459(6) -0.1549(5) 0.4580(2) 0.030(2) Uani 1 1 d . . . . .
H31 H -0.097448 -0.139020 0.443299 0.036 Uiso 1 1 calc R . . . .
C32 C -0.0460(6) -0.1723(5) 0.4929(2) 0.026(2) Uani 1 1 d . . . . .
C33 C -0.1240(6) -0.1658(5) 0.5152(2) 0.025(2) Uani 1 1 d . . . . .
C34 C -0.1421(7) -0.0731(6) 0.5204(3) 0.040(2) Uani 1 1 d . . . . .
H34A H -0.082986 -0.036952 0.532154 0.049 Uiso 1 1 calc R . . . .
H34B H -0.159291 -0.053323 0.497105 0.049 Uiso 1 1 calc R . . . .
C35 C -0.2212(7) -0.0646(6) 0.5421(2) 0.041(2) Uani 1 1 d . . . . .
H35 H -0.231007 -0.004171 0.545021 0.049 Uiso 1 1 calc R . . . .
C36 C -0.1944(7) -0.0932(6) 0.5783(2) 0.042(3) Uani 1 1 d . . . . .
H36A H -0.134855 -0.058129 0.590319 0.050 Uiso 1 1 calc R . . . .
H36B H -0.245624 -0.086358 0.592841 0.050 Uiso 1 1 calc R . . . .
C37 C -0.1804(6) -0.1853(6) 0.5739(2) 0.035(2) Uani 1 1 d . . . . .
H37 H -0.163440 -0.204056 0.597627 0.042 Uiso 1 1 calc R . . . .
C38 C -0.0978(5) -0.1952(6) 0.5519(2) 0.030(2) Uani 1 1 d . . . . .
H38A H -0.037948 -0.160640 0.564003 0.036 Uiso 1 1 calc R . . . .
H38B H -0.087607 -0.254930 0.549281 0.036 Uiso 1 1 calc R . . . .
C39 C -0.2710(6) -0.2409(6) 0.5552(2) 0.039(2) Uani 1 1 d . . . . .
H39A H -0.323500 -0.237507 0.569515 0.046 Uiso 1 1 calc R . . . .
H39B H -0.260178 -0.300488 0.552228 0.046 Uiso 1 1 calc R . . . .
C40 C -0.2984(6) -0.2105(6) 0.5189(2) 0.034(2) Uani 1 1 d . . . . .
H40 H -0.358501 -0.245902 0.506704 0.041 Uiso 1 1 calc R . . . .
C41 C -0.2171(6) -0.2204(6) 0.4972(2) 0.037(2) Uani 1 1 d . . . . .
H41A H -0.234243 -0.203175 0.473412 0.045 Uiso 1 1 calc R . . . .
H41B H -0.207850 -0.280354 0.494452 0.045 Uiso 1 1 calc R . . . .
C42 C -0.3133(7) -0.1185(6) 0.5235(3) 0.043(3) Uani 1 1 d . . . . .
H42A H -0.365778 -0.112590 0.537522 0.052 Uiso 1 1 calc R . . . .
H42B H -0.331082 -0.099233 0.500170 0.052 Uiso 1 1 calc R . . . .
C43 C 0.2172(5) -0.2554(5) 0.6622(2) 0.025(2) Uani 1 1 d . . . . .
H43 H 0.228056 -0.266374 0.638499 0.030 Uiso 1 1 calc R . . . .
C44 C 0.1272(6) -0.2504(5) 0.6696(2) 0.026(2) Uani 1 1 d . . . . .
C45 C 0.1096(6) -0.2365(5) 0.7034(2) 0.027(2) Uani 1 1 d . . . . .
C46 C 0.1853(6) -0.2218(5) 0.7311(2) 0.030(2) Uani 1 1 d . . . . .
H46 H 0.174186 -0.209270 0.754614 0.036 Uiso 1 1 calc R . . . .
C47 C 0.2763(6) -0.2259(5) 0.7236(2) 0.034(2) Uani 1 1 d . . . . .
H47 H 0.328319 -0.216044 0.742218 0.041 Uiso 1 1 calc R . . . .
C48 C 0.2928(6) -0.2441(5) 0.6895(2) 0.032(2) Uani 1 1 d . . . . .
H48 H 0.355435 -0.248995 0.684754 0.039 Uiso 1 1 calc R . . . .
C49 C -0.0511(7) -0.3349(6) 0.7273(2) 0.041(2) Uani 1 1 d . . . . .
C50 C -0.0374(8) -0.4051(6) 0.7005(3) 0.053(3) Uani 1 1 d . . . . .
H50A H -0.074859 -0.400225 0.677857 0.079 Uiso 1 1 calc GR . . . .
H50B H -0.058765 -0.459810 0.708533 0.079 Uiso 1 1 calc GR . . . .
H50C H 0.030234 -0.400903 0.697832 0.079 Uiso 1 1 calc GR . . . .
C51 C -0.1561(6) -0.3344(7) 0.7305(3) 0.047(3) Uani 1 1 d . . . . .
H51A H -0.162667 -0.285446 0.746538 0.071 Uiso 1 1 calc GR . . . .
H51B H -0.181594 -0.386340 0.739753 0.071 Uiso 1 1 calc GR . . . .
H51C H -0.191517 -0.331144 0.707280 0.071 Uiso 1 1 calc GR . . . .
C52 C 0.0059(8) -0.3407(8) 0.7630(3) 0.070(4) Uani 1 1 d . . . . .
H52A H 0.072127 -0.345284 0.760033 0.105 Uiso 1 1 calc GR . . . .
H52B H -0.021994 -0.390584 0.773009 0.105 Uiso 1 1 calc GR . . . .
H52C H 0.004203 -0.289889 0.778766 0.105 Uiso 1 1 calc GR . . . .
B1 B 0.1954(7) -0.2075(6) 0.4817(3) 0.030(2) Uani 1 1 d . . . . .
H1 H 0.222745 -0.199788 0.459390 0.036 Uiso 1 1 calc R . . . .
I2 I 0.01879(4) 0.21329(3) 0.87493(2) 0.02361(14) Uani 1 1 d . . . . .
Co2 Co 0.10783(7) 0.24617(6) 0.96654(3) 0.0179(2) Uani 1 1 d . . . . .
S2 S -0.09824(15) 0.15620(13) 0.79098(6) 0.0271(5) Uani 1 1 d . . . . .
O4 O 0.0247(4) 0.2013(3) 0.92349(14) 0.0294(14) Uani 1 1 d . . . . .
O5 O -0.0158(4) 0.2139(3) 0.80963(15) 0.0313(14) Uani 1 1 d . . . . .
O6 O -0.1660(4) 0.1888(3) 0.76721(15) 0.0343(15) Uani 1 1 d . . . . .
N7 N 0.0429(4) 0.3062(4) 1.00328(16) 0.0196(14) Uani 1 1 d . U . . .
N8 N 0.1017(4) 0.3150(4) 1.03521(16) 0.0217(14) Uani 1 1 d . U . . .
N9 N 0.1553(4) 0.1558(4) 0.99523(16) 0.0174(14) Uani 1 1 d . . . . .
N10 N 0.1921(4) 0.1917(4) 1.02891(17) 0.0213(15) Uani 1 1 d . . . . .
N11 N 0.2353(4) 0.3252(4) 0.97794(16) 0.0197(15) Uani 1 1 d . . . . .
N12 N 0.2617(4) 0.3340(4) 1.01446(17) 0.0216(15) Uani 1 1 d . . . . .
C53 C 0.1025(6) 0.3694(5) 1.0982(2) 0.0276(19) Uani 1 1 d . U . . .
H53A H 0.107576 0.315725 1.108045 0.041 Uiso 1 1 calc GR . . . .
H53B H 0.062606 0.401393 1.111477 0.041 Uiso 1 1 calc GR . . . .
H53C H 0.166285 0.402190 1.099931 0.041 Uiso 1 1 calc GR . . . .
C54 C 0.0584(5) 0.3522(5) 1.0603(2) 0.0212(16) Uani 1 1 d . U . . .
C55 C -0.0279(5) 0.3691(5) 1.0446(2) 0.0203(16) Uani 1 1 d . U . . .
H55 H -0.073698 0.395134 1.055639 0.024 Uiso 1 1 calc R . . . .
C56 C -0.0342(5) 0.3401(4) 1.0092(2) 0.0173(15) Uani 1 1 d . U . . .
C57 C -0.1148(5) 0.3461(5) 0.9800(2) 0.0213(16) Uani 1 1 d . U . . .
C58 C -0.1894(6) 0.3956(5) 0.9944(2) 0.0295(19) Uani 1 1 d . U . . .
H58A H -0.216557 0.365864 1.013130 0.035 Uiso 1 1 calc R . . . .
H58B H -0.157838 0.452442 1.005003 0.035 Uiso 1 1 calc R . . . .
C59 C -0.2704(6) 0.4042(5) 0.9650(2) 0.0324(19) Uani 1 1 d . U . . .
H59 H -0.318260 0.435886 0.974898 0.039 Uiso 1 1 calc R . . . .
C60 C -0.2261(6) 0.4524(5) 0.9371(2) 0.0303(19) Uani 1 1 d . U . . .
H60A H -0.276887 0.460303 0.918271 0.036 Uiso 1 1 calc R . . . .
H60B H -0.193949 0.508871 0.947979 0.036 Uiso 1 1 calc R . . . .
C61 C -0.1549(6) 0.4049(5) 0.9216(2) 0.0295(18) Uani 1 1 d . U . . .
H61 H -0.127691 0.436448 0.903096 0.035 Uiso 1 1 calc R . . . .
C62 C -0.0745(5) 0.3955(5) 0.9509(2) 0.0209(17) Uani 1 1 d . U . . .
H62A H -0.042012 0.452122 0.961416 0.025 Uiso 1 1 calc R . . . .
H62B H -0.026870 0.365156 0.940738 0.025 Uiso 1 1 calc R . . . .
C63 C -0.1663(6) 0.2586(5) 0.9636(2) 0.033(2) Uani 1 1 d . U . . .
H63A H -0.120114 0.225367 0.954076 0.040 Uiso 1 1 calc R . . . .
H63B H -0.194496 0.227936 0.981816 0.040 Uiso 1 1 calc R . . . .
C64 C -0.2451(6) 0.2684(5) 0.9339(2) 0.0302(19) Uani 1 1 d . U . . .
H64 H -0.277317 0.211123 0.923157 0.036 Uiso 1 1 calc R . . . .
C65 C -0.2038(6) 0.3168(5) 0.9054(2) 0.0282(18) Uani 1 1 d . U . . .
H65A H -0.157025 0.285645 0.895120 0.034 Uiso 1 1 calc R . . . .
H65B H -0.255539 0.321811 0.886404 0.034 Uiso 1 1 calc R . . . .
C66 C -0.3182(6) 0.3166(5) 0.9488(2) 0.033(2) Uani 1 1 d . U . . .
H66A H -0.346523 0.285476 0.966874 0.039 Uiso 1 1 calc R . . . .
H66B H -0.369975 0.321429 0.929747 0.039 Uiso 1 1 calc R . . . .
C67 C 0.2787(6) 0.1548(5) 1.0843(2) 0.029(2) Uani 1 1 d . . . . .
H67A H 0.330699 0.202081 1.085848 0.043 Uiso 1 1 calc GR . . . .
H67B H 0.304414 0.105266 1.092339 0.043 Uiso 1 1 calc GR . . . .
H67C H 0.231761 0.170300 1.099166 0.043 Uiso 1 1 calc GR . . . .
C68 C 0.2318(5) 0.1346(5) 1.0470(2) 0.0210(18) Uani 1 1 d . . . . .
C69 C 0.2200(5) 0.0606(5) 1.0258(2) 0.026(2) Uani 1 1 d . . . . .
H69 H 0.240361 0.009286 1.031758 0.032 Uiso 1 1 calc R . . . .
C70 C 0.1720(5) 0.0750(5) 0.9934(2) 0.0214(19) Uani 1 1 d . . . . .
C71 C 0.1434(5) 0.0150(5) 0.9601(2) 0.0197(18) Uani 1 1 d . . . . .
C72 C 0.1782(6) -0.0701(5) 0.9667(2) 0.031(2) Uani 1 1 d . . . . .
H72A H 0.248296 -0.060829 0.973331 0.037 Uiso 1 1 calc R . . . .
H72B H 0.149027 -0.093579 0.986392 0.037 Uiso 1 1 calc R . . . .
C73 C 0.1507(7) -0.1321(6) 0.9338(2) 0.038(2) Uani 1 1 d . . . . .
H73 H 0.173428 -0.186670 0.938479 0.046 Uiso 1 1 calc R . . . .
C74 C 0.0427(6) -0.1478(5) 0.9237(2) 0.032(2) Uani 1 1 d . . . . .
H74A H 0.024939 -0.188798 0.902383 0.038 Uiso 1 1 calc R . . . .
H74B H 0.012259 -0.171726 0.943049 0.038 Uiso 1 1 calc R . . . .
C75 C 0.0085(6) -0.0645(5) 0.9168(2) 0.029(2) Uani 1 1 d . . . . .
H75 H -0.062469 -0.074293 0.910291 0.035 Uiso 1 1 calc R . . . .
C76 C 0.0357(5) -0.0017(5) 0.9497(2) 0.0234(19) Uani 1 1 d . . . . .
H76A H 0.012095 0.052010 0.945169 0.028 Uiso 1 1 calc R . . . .
H76B H 0.005212 -0.024341 0.969214 0.028 Uiso 1 1 calc R . . . .
C77 C 0.1905(5) 0.0490(5) 0.9297(2) 0.0230(19) Uani 1 1 d . . . . .
H77A H 0.169920 0.103764 0.925024 0.028 Uiso 1 1 calc R . . . .
H77B H 0.260636 0.058546 0.936225 0.028 Uiso 1 1 calc R . . . .
C78 C 0.1633(6) -0.0134(5) 0.8963(2) 0.029(2) Uani 1 1 d . . . . .
H78 H 0.193519 0.010187 0.876609 0.035 Uiso 1 1 calc R . . . .
C79 C 0.1979(6) -0.0969(5) 0.9035(2) 0.034(2) Uani 1 1 d . . . . .
H79A H 0.268154 -0.087686 0.909791 0.041 Uiso 1 1 calc R . . . .
H79B H 0.180998 -0.137741 0.882065 0.041 Uiso 1 1 calc R . . . .
C80 C 0.0544(6) -0.0290(5) 0.8865(2) 0.025(2) Uani 1 1 d . . . . .
H80A H 0.031239 0.024608 0.881555 0.030 Uiso 1 1 calc R . . . .
H80B H 0.036367 -0.069464 0.864995 0.030 Uiso 1 1 calc R . . . .
C81 C 0.4015(6) 0.3958(5) 1.0592(2) 0.031(2) Uani 1 1 d . . . . .
H81A H 0.366673 0.431528 1.073129 0.047 Uiso 1 1 calc GR . . . .
H81B H 0.466392 0.424858 1.059196 0.047 Uiso 1 1 calc GR . . . .
H81C H 0.404386 0.342393 1.069429 0.047 Uiso 1 1 calc GR . . . .
C82 C 0.3515(5) 0.3784(5) 1.0224(2) 0.025(2) Uani 1 1 d . . . . .
C83 C 0.3808(6) 0.4002(5) 0.9919(2) 0.0245(19) Uani 1 1 d . U . . .
H83 H 0.439824 0.432833 0.989603 0.029 Uiso 1 1 calc R . . . .
C84 C 0.3092(5) 0.3665(5) 0.9648(2) 0.0260(18) Uani 1 1 d . U . . .
C85 C 0.3109(6) 0.3731(6) 0.9266(2) 0.0324(19) Uani 1 1 d . U . . .
C95 C -0.1133(5) 0.1324(5) 0.8603(2) 0.0227(19) Uani 1 1 d . . . . .
C96 C -0.1561(6) 0.1010(5) 0.8871(2) 0.0246(19) Uani 1 1 d . . . . .
H96 H -0.124438 0.109779 0.910591 0.030 Uiso 1 1 calc R . . . .
C97 C -0.2475(6) 0.0559(5) 0.8788(2) 0.028(2) Uani 1 1 d . . . . .
H97 H -0.279809 0.035063 0.897047 0.034 Uiso 1 1 calc R . . . .
C98 C -0.2914(6) 0.0410(5) 0.8448(2) 0.029(2) Uani 1 1 d . . . . .
H98 H -0.354161 0.010516 0.839626 0.035 Uiso 1 1 calc R . . . .
C99 C -0.2451(6) 0.0699(5) 0.8179(2) 0.029(2) Uani 1 1 d . . . . .
H99 H -0.275146 0.057682 0.794151 0.035 Uiso 1 1 calc R . . . .
C100 C -0.1553(5) 0.1167(5) 0.8255(2) 0.0222(19) Uani 1 1 d . . . . .
C101 C -0.0540(6) 0.0702(5) 0.7686(2) 0.031(2) Uani 1 1 d . . . . .
C102 C 0.0001(6) 0.0239(6) 0.7954(2) 0.038(2) Uani 1 1 d . . . . .
H10C H 0.052628 0.063360 0.809307 0.056 Uiso 1 1 calc GR . . . .
H10D H 0.025867 -0.021988 0.783128 0.056 Uiso 1 1 calc GR . . . .
H10E H -0.043183 0.000429 0.811012 0.056 Uiso 1 1 calc GR . . . .
C103 C 0.0113(8) 0.1104(7) 0.7442(3) 0.053(3) Uani 1 1 d . . . . .
H10F H -0.025851 0.139357 0.727186 0.079 Uiso 1 1 calc GR . . . .
H10G H 0.039092 0.066390 0.731569 0.079 Uiso 1 1 calc GR . . . .
H10H H 0.062479 0.151239 0.758110 0.079 Uiso 1 1 calc GR . . . .
C104 C -0.1380(6) 0.0105(6) 0.7466(2) 0.038(2) Uani 1 1 d . . . . .
H10I H -0.179950 -0.014980 0.762207 0.058 Uiso 1 1 calc GR . . . .
H10J H -0.113660 -0.034025 0.732902 0.058 Uiso 1 1 calc GR . . . .
H10K H -0.174012 0.042568 0.730521 0.058 Uiso 1 1 calc GR . . . .
B2 B 0.2001(6) 0.2873(6) 1.0388(3) 0.022(2) Uani 1 1 d . . . . .
H2 H 0.231572 0.301712 1.063740 0.026 Uiso 1 1 calc R . . . .
F25 F -0.5570(5) -0.7973(5) 0.55131(16) 0.086(2) Uani 1 1 d . . . . .
F26 F -0.5024(5) -0.6665(6) 0.5647(2) 0.120(4) Uani 1 1 d . . . . .
F27 F -0.6217(4) -0.7225(4) 0.58558(15) 0.0542(16) Uani 1 1 d . . . . .
F28 F -0.2858(8) -0.9414(5) 0.6139(3) 0.138(4) Uani 1 1 d . . . . .
F29 F -0.3064(6) -0.9536(4) 0.66512(19) 0.097(3) Uani 1 1 d . . . . .
F30 F -0.4137(6) -0.9982(5) 0.6254(3) 0.142(4) Uani 1 1 d . . . . .
F31 F -0.7138(3) -0.6540(4) 0.70557(14) 0.0524(16) Uani 1 1 d . . . . .
F32 F -0.7426(4) -0.7814(4) 0.71961(19) 0.070(2) Uani 1 1 d . . . . .
F33 F -0.7363(4) -0.6769(3) 0.75768(14) 0.0453(14) Uani 1 1 d . . . . .
F34 F -0.4452(5) -0.8745(4) 0.8027(2) 0.103(3) Uani 1 1 d . . . . .
F35 F -0.4849(7) -0.7791(8) 0.8357(2) 0.163(5) Uani 1 1 d . . . . .
F36 F -0.3459(4) -0.7688(3) 0.82372(14) 0.0580(17) Uani 1 1 d . . . . .
F37 F -0.1280(4) -0.6220(3) 0.82566(12) 0.0431(14) Uani 1 1 d . . . . .
F38 F 0.0132(3) -0.5779(3) 0.81552(13) 0.0411(13) Uani 1 1 d . . . . .
F39 F -0.0935(4) -0.4961(3) 0.81309(13) 0.0454(14) Uani 1 1 d . . . . .
F40 F -0.3281(5) -0.4368(4) 0.59090(14) 0.0645(18) Uani 1 1 d . . . . .
F41 F -0.1942(5) -0.4523(4) 0.61831(16) 0.0633(17) Uani 1 1 d . . . . .
F42 F -0.2422(5) -0.3328(4) 0.62382(14) 0.0608(17) Uani 1 1 d . . . . .
C137 C -0.3824(5) -0.7124(6) 0.6667(2) 0.026(2) Uani 1 1 d . . . . .
C138 C -0.4432(6) -0.6976(6) 0.6373(2) 0.028(2) Uani 1 1 d . . . . .
H138 H -0.466301 -0.644905 0.637404 0.034 Uiso 1 1 calc R . . . .
C139 C -0.4714(6) -0.7562(6) 0.6080(2) 0.035(2) Uani 1 1 d . . . . .
C140 C -0.4413(6) -0.8349(6) 0.6072(2) 0.040(3) Uani 1 1 d . . . . .
H140 H -0.460182 -0.875527 0.587217 0.048 Uiso 1 1 calc R . . . .
C141 C -0.3828(6) -0.8523(5) 0.6365(2) 0.028(2) Uani 1 1 d . . . . .
C142 C -0.3560(6) -0.7923(5) 0.6654(2) 0.030(2) Uani 1 1 d . . . . .
H142 H -0.317665 -0.806702 0.685298 0.035 Uiso 1 1 calc R . . . .
C143 C -0.5375(7) -0.7338(7) 0.5778(3) 0.044(3) Uani 1 1 d . . . . .
C144 C -0.3463(7) -0.9329(6) 0.6349(3) 0.044(3) Uani 1 1 d . . . . .
C145 C -0.4253(5) -0.6756(5) 0.7285(2) 0.0220(19) Uani 1 1 d . . . . .
C146 C -0.4005(6) -0.7175(5) 0.7577(2) 0.028(2) Uani 1 1 d . . . . .
H146 H -0.335708 -0.724471 0.763704 0.033 Uiso 1 1 calc R . . . .
C147 C -0.4676(6) -0.7498(5) 0.7784(2) 0.028(2) Uani 1 1 d . . . . .
C148 C -0.5633(6) -0.7445(5) 0.7700(2) 0.034(2) Uani 1 1 d . . . . .
H148 H -0.608816 -0.767338 0.783896 0.041 Uiso 1 1 calc R . . . .
C149 C -0.5912(6) -0.7047(5) 0.7405(2) 0.032(2) Uani 1 1 d . . . . .
C150 C -0.5236(6) -0.6718(5) 0.7206(2) 0.027(2) Uani 1 1 d . . . . .
H150 H -0.544639 -0.645233 0.700630 0.032 Uiso 1 1 calc R . . . .
C151 C -0.6959(7) -0.7033(6) 0.7305(3) 0.038(2) Uani 1 1 d . . . . .
C152 C -0.4351(7) -0.7930(7) 0.8101(3) 0.050(3) Uani 1 1 d . . . . .
C153 C -0.3613(5) -0.5480(5) 0.6910(2) 0.0205(18) Uani 1 1 d . . . . .
C154 C -0.3170(6) -0.5208(5) 0.6627(2) 0.028(2) Uani 1 1 d . . . . .
H154 H -0.284451 -0.558678 0.650223 0.033 Uiso 1 1 calc R . . . .
C155 C -0.3189(6) -0.4413(5) 0.6522(2) 0.027(2) Uani 1 1 d . . . . .
C156 C -0.3670(6) -0.3834(6) 0.6692(2) 0.035(2) Uani 1 1 d . . . . .
H156 H -0.370619 -0.329203 0.661602 0.042 Uiso 1 1 calc R . . . .
C157 C -0.4091(6) -0.4091(6) 0.6977(2) 0.031(2) Uani 1 1 d . . . . .
C158 C -0.4064(6) -0.4890(5) 0.7085(2) 0.030(2) Uani 1 1 d . . . . .
H158 H -0.435976 -0.503675 0.728217 0.036 Uiso 1 1 calc R . . . .
C159 C -0.2729(8) -0.4168(6) 0.6214(3) 0.043(3) Uani 1 1 d . . . . .
C160 C -0.4562(9) -0.3486(7) 0.7178(3) 0.056(3) Uani 1 1 d . . . . .
C161 C -0.2397(5) -0.6404(5) 0.7180(2) 0.0207(19) Uani 1 1 d . . . . .
C162 C -0.1718(6) -0.6650(5) 0.6974(2) 0.027(2) Uani 1 1 d . . . . .
H162 H -0.191989 -0.686137 0.673445 0.032 Uiso 1 1 calc R . . . .
C163 C -0.0753(5) -0.6595(5) 0.7112(2) 0.0247(19) Uani 1 1 d . . . . .
C164 C -0.0439(5) -0.6313(5) 0.7460(2) 0.027(2) Uani 1 1 d . . . . .
H164 H 0.020876 -0.630013 0.755718 0.032 Uiso 1 1 calc R . . . .
C165 C -0.1095(5) -0.6049(5) 0.7665(2) 0.0210(19) Uani 1 1 d . . . . .
C166 C -0.2046(6) -0.6086(5) 0.7527(2) 0.0225(19) Uani 1 1 d . . . . .
H166 H -0.247237 -0.588890 0.767398 0.027 Uiso 1 1 calc R . . . .
C167 C -0.0792(6) -0.5753(6) 0.8049(2) 0.033(2) Uani 1 1 d . . . . .
B4 B -0.3523(7) -0.6445(6) 0.7015(2) 0.024(2) Uani 1 1 d . . . . .
F1 F 0.8934(3) -0.2243(3) 0.82758(17) 0.0554(17) Uani 1 1 d . . . . .
F2 F 0.8125(3) -0.1623(3) 0.79002(13) 0.0447(14) Uani 1 1 d . . . . .
F3 F 0.8337(3) -0.1146(3) 0.84407(14) 0.0432(14) Uani 1 1 d . . . . .
F4 F 0.7074(5) -0.4997(4) 0.8213(2) 0.096(3) Uani 1 1 d . . . . .
F5 F 0.6181(5) -0.4973(3) 0.86016(15) 0.0643(18) Uani 1 1 d . . . . .
F6 F 0.5595(5) -0.5125(3) 0.80733(18) 0.078(2) Uani 1 1 d . . . . .
F7 F 0.2462(5) -0.4234(4) 0.72625(15) 0.0683(19) Uani 1 1 d . . . . .
F8 F 0.3380(4) -0.4970(3) 0.75440(16) 0.0538(16) Uani 1 1 d . . . . .
F9 F 0.1868(3) -0.5216(3) 0.75406(14) 0.0458(14) Uani 1 1 d . . . . .
F10 F 0.0888(5) -0.4252(4) 0.8625(2) 0.096(3) Uani 1 1 d . . . . .
F11 F 0.0697(4) -0.2966(5) 0.85209(19) 0.084(2) Uani 1 1 d . . . . .
F12 F 0.1680(4) -0.3201(4) 0.89459(17) 0.0620(18) Uani 1 1 d . . . . .
F13 F 0.4145(5) -0.3039(4) 0.95591(16) 0.076(2) Uani 1 1 d . . . . .
F14 F 0.5273(6) -0.2225(5) 0.98869(18) 0.092(2) Uani 1 1 d . . . . .
F15 F 0.3880(6) -0.1923(5) 0.98562(18) 0.102(3) Uani 1 1 d . . . . .
F16 F 0.4615(5) 0.0902(4) 0.9447(2) 0.096(3) Uani 1 1 d . . . . .
F17 F 0.6064(5) 0.0816(4) 0.94561(18) 0.075(2) Uani 1 1 d . . . . .
F18 F 0.5272(7) 0.1009(4) 0.89813(18) 0.097(3) Uani 1 1 d . . . . .
F19 F 0.6318(4) -0.0774(5) 0.73336(16) 0.078(2) Uani 1 1 d . . . . .
F20 F 0.5089(4) -0.0945(4) 0.69591(15) 0.0611(17) Uani 1 1 d . . . . .
F21 F 0.5644(6) 0.0265(4) 0.72040(19) 0.095(3) Uani 1 1 d . . . . .
C105 C 0.5562(5) -0.2537(5) 0.83185(19) 0.0189(18) Uani 1 1 d . . . . .
C106 C 0.6446(5) -0.2053(5) 0.82993(19) 0.0210(18) Uani 1 1 d . . . . .
H106 H 0.648426 -0.145671 0.830781 0.025 Uiso 1 1 calc R . . . .
C107 C 0.7267(5) -0.2411(5) 0.8268(2) 0.0221(19) Uani 1 1 d . . . . .
C108 C 0.7237(5) -0.3285(5) 0.82634(19) 0.0212(18) Uani 1 1 d . . . . .
H108 H 0.778875 -0.354003 0.823796 0.025 Uiso 1 1 calc R . . . .
C109 C 0.6377(5) -0.3770(5) 0.8297(2) 0.0228(19) Uani 1 1 d . . . . .
C110 C 0.5578(5) -0.3394(5) 0.8326(2) 0.0223(19) Uani 1 1 d . . . . .
H110 H 0.500423 -0.374239 0.835231 0.027 Uiso 1 1 calc R . . . .
C111 C 0.8156(6) -0.1873(6) 0.8223(2) 0.029(2) Uani 1 1 d . . . . .
C112 C 0.6320(6) -0.4714(5) 0.8296(2) 0.028(2) Uani 1 1 d . . . . .
C113 C 0.4707(5) -0.1597(5) 0.8741(2) 0.0238(19) Uani 1 1 d . . . . .
C114 C 0.4899(5) -0.0733(6) 0.8825(2) 0.030(2) Uani 1 1 d . . . . .
H114 H 0.497779 -0.038419 0.864139 0.036 Uiso 1 1 calc R . . . .
C115 C 0.4984(6) -0.0347(5) 0.9172(3) 0.036(2) Uani 1 1 d . . . . .
C116 C 0.4854(6) -0.0849(6) 0.9445(2) 0.038(2) Uani 1 1 d . . . . .
H116 H 0.490040 -0.059784 0.968016 0.046 Uiso 1 1 calc R . . . .
C117 C 0.4659(6) -0.1706(6) 0.9368(2) 0.036(2) Uani 1 1 d . . . . .
C118 C 0.4619(6) -0.2070(6) 0.9031(2) 0.029(2) Uani 1 1 d . . . . .
H118 H 0.452743 -0.266892 0.898956 0.034 Uiso 1 1 calc R . . . .
C119 C 0.4472(9) -0.2243(8) 0.9662(3) 0.053(3) Uani 1 1 d . . . . .
C120 C 0.5190(8) 0.0572(7) 0.9255(3) 0.058(3) Uani 1 1 d . . . . .
C121 C 0.3634(5) -0.2787(5) 0.8255(2) 0.0177(18) Uani 1 1 d . . . . .
C122 C 0.2899(6) -0.2832(5) 0.8464(2) 0.026(2) Uani 1 1 d . . . . .
H122 H 0.294663 -0.242970 0.866361 0.031 Uiso 1 1 calc R . . . .
C123 C 0.2104(6) -0.3451(5) 0.8385(2) 0.030(2) Uani 1 1 d . . . . .
C124 C 0.2001(6) -0.4042(5) 0.8093(2) 0.029(2) Uani 1 1 d . . . . .
H124 H 0.146200 -0.447176 0.804288 0.035 Uiso 1 1 calc R . . . .
C125 C 0.2697(5) -0.3990(5) 0.7879(2) 0.025(2) Uani 1 1 d . . . . .
C126 C 0.3496(5) -0.3376(5) 0.7958(2) 0.0224(19) Uani 1 1 d . . . . .
H126 H 0.396517 -0.335461 0.780371 0.027 Uiso 1 1 calc R . . . .
C127 C 0.2607(6) -0.4605(6) 0.7558(2) 0.033(2) Uani 1 1 d . . . . .
C128 C 0.1349(7) -0.3469(7) 0.8620(3) 0.058(3) Uani 1 1 d . . . . .
C129 C 0.4486(5) -0.1401(5) 0.8051(2) 0.0198(18) Uani 1 1 d . . . . .
C130 C 0.5033(5) -0.1256(5) 0.7781(2) 0.0211(18) Uani 1 1 d . . . . .
H130 H 0.553668 -0.157531 0.775614 0.025 Uiso 1 1 calc R . . . .
C131 C 0.4868(6) -0.0664(5) 0.7548(2) 0.026(2) Uani 1 1 d . . . . .
C132 C 0.4135(6) -0.0190(5) 0.7572(2) 0.030(2) Uani 1 1 d . . . . .
H132 H 0.403252 0.022095 0.741470 0.037 Uiso 1 1 calc R . . . .
C133 C 0.3556(6) -0.0322(5) 0.7828(2) 0.028(2) Uani 1 1 d . . . . .
C134 C 0.3741(5) -0.0928(5) 0.8059(2) 0.025(2) Uani 1 1 d . . . . .
H134 H 0.333143 -0.102067 0.823230 0.031 Uiso 1 1 calc R . . . .
C135 C 0.2759(7) 0.0155(7) 0.7859(3) 0.050(3) Uani 1 1 d . . . . .
C136 C 0.5483(7) -0.0536(6) 0.7264(2) 0.036(2) Uani 1 1 d . . . . .
B3 B 0.4609(6) -0.2071(6) 0.8342(2) 0.019(2) Uani 1 1 d . . . . .
Cl1 Cl 0.4532(4) -0.2613(4) 0.61191(17) 0.169(2) Uani 1 1 d . . . . .
Cl2 Cl 0.4509(4) -0.2838(4) 0.53694(17) 0.174(3) Uani 1 1 d . . . . .
C169 C 0.4097(15) -0.2422(12) 0.5724(4) 0.136(7) Uani 1 1 d . . . . .
H16A H 0.418971 -0.180177 0.572073 0.163 Uiso 1 1 calc R . . . .
H16B H 0.340010 -0.261304 0.569297 0.163 Uiso 1 1 calc R . . . .
C86 C 0.2934(10) 0.4725(8) 0.9207(3) 0.037(3) Uani 0.669(10) 1 d . U P A 1
H86A H 0.230355 0.481869 0.927024 0.044 Uiso 0.669(10) 1 calc R . P A 1
H86B H 0.343023 0.513032 0.936163 0.044 Uiso 0.669(10) 1 calc R . P A 1
C91 C 0.234(2) 0.3310(14) 0.8641(8) 0.042(5) Uani 0.669(10) 1 d . U P A 1
H91 H 0.182612 0.290191 0.849028 0.051 Uiso 0.669(10) 1 calc R . P A 1
C93 C 0.2309(14) 0.3215(12) 0.9017(5) 0.032(4) Uani 0.669(10) 1 d . U P A 1
H93A H 0.230957 0.261286 0.905256 0.038 Uiso 0.669(10) 1 calc R . P A 1
H93B H 0.169978 0.337123 0.907887 0.038 Uiso 0.669(10) 1 calc R . P A 1
C87 C 0.2976(10) 0.4872(10) 0.8823(4) 0.046(3) Uani 0.669(10) 1 d . U P A 1
H87 H 0.288340 0.546620 0.879038 0.055 Uiso 0.669(10) 1 calc R . P A 1
C92 C 0.2176(12) 0.4268(10) 0.8594(4) 0.046(4) Uani 0.669(10) 1 d . U P A 1
H92A H 0.217108 0.437117 0.834425 0.055 Uiso 0.669(10) 1 calc R . P A 1
H92B H 0.155373 0.436274 0.866378 0.055 Uiso 0.669(10) 1 calc R . P A 1
C88 C 0.3888(11) 0.4725(11) 0.8721(4) 0.046(4) Uani 0.669(10) 1 d . U P A 1
H88A H 0.439882 0.513664 0.886626 0.055 Uiso 0.669(10) 1 calc R . P A 1
H88B H 0.389366 0.483252 0.847276 0.055 Uiso 0.669(10) 1 calc R . P A 1
C94 C 0.4065(9) 0.3686(10) 0.9152(4) 0.040(3) Uani 0.669(10) 1 d . U P A 1
H94A H 0.424099 0.312231 0.918901 0.048 Uiso 0.669(10) 1 calc R . P A 1
H94B H 0.454425 0.411134 0.930466 0.048 Uiso 0.669(10) 1 calc R . P A 1
C89 C 0.4115(15) 0.3837(13) 0.8762(5) 0.044(4) Uani 0.669(10) 1 d . U P A 1
H89 H 0.475571 0.376981 0.869494 0.052 Uiso 0.669(10) 1 calc R . P A 1
C90 C 0.3315(11) 0.3196(11) 0.8536(4) 0.053(4) Uani 0.669(10) 1 d . U P A 1
H90A H 0.331499 0.327608 0.828443 0.063 Uiso 0.669(10) 1 calc R . P A 1
H90B H 0.343808 0.261445 0.856819 0.063 Uiso 0.669(10) 1 calc R . P A 1
C86A C 0.375(2) 0.4398(18) 0.9189(8) 0.041(6) Uani 0.331(10) 1 d . U P A 2
H86C H 0.436739 0.442297 0.934004 0.049 Uiso 0.331(10) 1 calc R . P A 2
H86D H 0.350218 0.493523 0.924226 0.049 Uiso 0.331(10) 1 calc R . P A 2
C87A C 0.390(3) 0.430(3) 0.8794(11) 0.047(7) Uani 0.331(10) 1 d . U P A 2
H87A H 0.434095 0.479590 0.874378 0.056 Uiso 0.331(10) 1 calc R . P A 2
C88A C 0.426(3) 0.350(2) 0.8684(10) 0.034(7) Uani 0.331(10) 1 d . U P A 2
H88C H 0.430770 0.347796 0.842993 0.041 Uiso 0.331(10) 1 calc R . P A 2
H88D H 0.490449 0.351510 0.881278 0.041 Uiso 0.331(10) 1 calc R . P A 2
C89A C 0.365(2) 0.2756(19) 0.8749(8) 0.042(6) Uani 0.331(10) 1 d . U P A 2
H89A H 0.394575 0.224090 0.868837 0.051 Uiso 0.331(10) 1 calc R . P A 2
C90A C 0.268(2) 0.272(2) 0.8518(8) 0.047(7) Uani 0.331(10) 1 d . U P A 2
H90C H 0.224166 0.221453 0.855420 0.057 Uiso 0.331(10) 1 calc R . P A 2
H90D H 0.276287 0.269171 0.826651 0.057 Uiso 0.331(10) 1 calc R . P A 2
C91A C 0.226(5) 0.354(4) 0.8627(18) 0.053(8) Uani 0.331(10) 1 d . U P A 2
H91A H 0.162243 0.351334 0.848617 0.063 Uiso 0.331(10) 1 calc R . P A 2
C92A C 0.214(3) 0.352(3) 0.9050(12) 0.049(9) Uani 0.331(10) 1 d . U P A 2
H92C H 0.172491 0.393008 0.911918 0.059 Uiso 0.331(10) 1 calc R . P A 2
H92D H 0.183693 0.294734 0.909131 0.059 Uiso 0.331(10) 1 calc R . P A 2
C93A C 0.287(2) 0.426(2) 0.8562(9) 0.051(7) Uani 0.331(10) 1 d . U P A 2
H93C H 0.258779 0.477316 0.862548 0.061 Uiso 0.331(10) 1 calc R . P A 2
H93D H 0.293316 0.423197 0.830867 0.061 Uiso 0.331(10) 1 calc R . P A 2
C94A C 0.3520(19) 0.2834(15) 0.9135(7) 0.032(5) Uani 0.331(10) 1 d . U P A 2
H94C H 0.413881 0.281534 0.928035 0.039 Uiso 0.331(10) 1 calc R . P A 2
H94D H 0.306672 0.234292 0.917719 0.039 Uiso 0.331(10) 1 calc R . P A 2
F43 F -0.5550(8) -0.3744(7) 0.7129(3) 0.074(4) Uiso 0.630(14) 1 d . . P B 1
F44 F -0.4543(8) -0.2726(7) 0.7054(3) 0.051(3) Uiso 0.630(14) 1 d . . P B 1
F45 F -0.4331(9) -0.3404(8) 0.7511(3) 0.072(4) Uiso 0.630(14) 1 d . . P B 1
F43A F -0.3803(14) -0.2942(12) 0.7440(5) 0.071(7) Uiso 0.370(14) 1 d . . P B 2
F44A F -0.4950(19) -0.2976(17) 0.7009(6) 0.093(8) Uiso 0.370(14) 1 d . . P B 2
F45A F -0.4903(14) -0.3769(12) 0.7457(5) 0.068(7) Uiso 0.370(14) 1 d . . P B 2
C168 C -0.0123(12) -0.6921(13) 0.6876(4) 0.044(3) Uiso 0.671(11) 1 d D . P C 1
F46 F -0.0055(9) -0.6436(7) 0.6607(3) 0.093(4) Uiso 0.671(11) 1 d D . P C 1
F47 F -0.0386(6) -0.7682(5) 0.6724(2) 0.040(3) Uiso 0.671(11) 1 d D . P C 1
F48 F 0.0755(6) -0.6937(6) 0.7042(2) 0.058(3) Uiso 0.671(11) 1 d D . P C 1
C1A C -0.0073(18) -0.6748(19) 0.6861(5) 0.044(3) Uiso 0.329(11) 1 d D . P C 2
F46A F -0.0381(11) -0.6736(10) 0.6510(4) 0.035(5) Uiso 0.329(11) 1 d D . P C 2
F47A F 0.0718(11) -0.6228(10) 0.6900(4) 0.051(6) Uiso 0.329(11) 1 d D . P C 2
F48A F 0.022(2) -0.7496(13) 0.6898(7) 0.135(12) Uiso 0.329(11) 1 d D . P C 2
F22 F 0.2396(10) 0.0418(10) 0.7582(4) 0.077(4) Uiso 0.562(14) 1 d . . P D 1
F23 F 0.2034(7) -0.0293(7) 0.7991(3) 0.056(4) Uiso 0.562(14) 1 d . . P D 1
F24 F 0.2994(9) 0.0802(8) 0.8125(3) 0.060(4) Uiso 0.562(14) 1 d . . P D 1
F22A F 0.2774(9) 0.0802(9) 0.7643(3) 0.037(4) Uiso 0.438(14) 1 d . . P D 2
F23A F 0.1932(11) -0.0327(10) 0.7670(4) 0.068(6) Uiso 0.438(14) 1 d . . P D 2
F24A F 0.2580(13) 0.0389(13) 0.8147(5) 0.081(6) Uiso 0.438(14) 1 d . . P D 2

loop_
_atom_site_aniso_label
_atom_site_aniso_U_11
_atom_site_aniso_U_22
_atom_site_aniso_U_33
_atom_site_aniso_U_23
_atom_site_aniso_U_13
_atom_site_aniso_U_12
I1 0.0231(3) 0.0313(3) 0.0250(3) 0.0060(3) 0.0029(2) 0.0024(2)
Co1 0.0248(6) 0.0214(6) 0.0240(6) 0.0030(5) 0.0058(5) -0.0024(5)
S1 0.0341(13) 0.0354(14) 0.0285(13) 0.0031(11) 0.0057(10) 0.0065(11)
O1 0.033(3) 0.034(4) 0.022(3) 0.009(3) 0.007(3) 0.007(3)
O2 0.029(3) 0.061(5) 0.030(4) 0.004(3) 0.008(3) 0.015(3)
O3 0.061(4) 0.033(4) 0.043(4) -0.004(3) 0.015(3) 0.014(3)
N1 0.037(4) 0.016(4) 0.027(4) 0.002(3) 0.010(3) -0.006(3)
N2 0.028(4) 0.034(5) 0.025(4) -0.002(3) 0.011(3) -0.003(3)
N3 0.031(4) 0.017(4) 0.026(4) 0.004(3) 0.007(3) -0.005(3)
N4 0.037(4) 0.024(4) 0.022(4) 0.001(3) 0.009(3) -0.003(3)
N5 0.034(4) 0.024(4) 0.022(4) 0.002(3) 0.004(3) 0.004(3)
N6 0.031(4) 0.034(4) 0.019(4) 0.003(3) 0.008(3) -0.003(3)
C1 0.065(7) 0.042(6) 0.050(7) -0.012(5) 0.037(6) -0.016(5)
C2 0.027(5) 0.026(5) 0.053(6) -0.006(5) 0.020(5) -0.002(4)
C3 0.049(6) 0.021(5) 0.049(6) -0.008(5) 0.016(5) -0.007(4)
C4 0.029(5) 0.019(5) 0.042(6) -0.003(4) 0.010(4) 0.006(4)
C5 0.047(6) 0.016(5) 0.036(5) 0.002(4) 0.014(5) -0.006(4)
C6 0.057(6) 0.026(5) 0.042(6) 0.008(4) 0.004(5) 0.011(5)
C7 0.053(6) 0.017(5) 0.040(6) -0.004(4) 0.016(5) -0.010(4)
C8 0.069(7) 0.024(5) 0.044(6) -0.003(4) 0.029(5) -0.003(5)
C9 0.099(9) 0.020(6) 0.056(7) 0.003(5) 0.032(7) 0.019(6)
C10 0.102(9) 0.014(5) 0.041(6) -0.002(4) 0.028(6) -0.021(5)
C11 0.104(10) 0.031(6) 0.058(7) 0.018(5) 0.019(7) 0.033(6)
C12 0.082(8) 0.030(6) 0.040(6) 0.012(5) 0.008(6) 0.016(6)
C13 0.101(9) 0.017(5) 0.035(6) 0.008(4) 0.021(6) 0.002(5)
C14 0.060(7) 0.023(5) 0.051(6) 0.005(5) 0.024(5) -0.015(5)
C15 0.045(6) 0.044(6) 0.041(6) 0.001(5) 0.021(5) -0.017(5)
C16 0.023(5) 0.039(6) 0.038(6) 0.002(5) 0.009(4) -0.007(4)
C17 0.042(6) 0.031(6) 0.032(5) 0.002(4) 0.005(4) -0.017(4)
C18 0.029(5) 0.024(5) 0.025(5) 0.008(4) 0.005(4) -0.005(4)
C19 0.027(5) 0.016(5) 0.031(5) 0.001(4) 0.004(4) -0.005(4)
C20 0.048(6) 0.015(5) 0.044(6) 0.001(4) 0.007(5) -0.007(4)
C21 0.050(6) 0.022(5) 0.034(5) 0.002(4) 0.008(5) -0.009(4)
C22 0.031(5) 0.054(7) 0.038(6) -0.007(5) -0.003(4) 0.008(5)
C23 0.039(6) 0.031(6) 0.039(6) 0.004(4) -0.010(5) 0.011(4)
C24 0.063(7) 0.022(5) 0.039(6) 0.000(4) 0.012(5) 0.003(5)
C25 0.043(6) 0.033(6) 0.030(5) 0.003(4) 0.003(4) 0.013(4)
C26 0.034(5) 0.028(5) 0.038(5) -0.003(4) 0.007(4) 0.002(4)
C27 0.033(5) 0.036(6) 0.044(6) -0.015(5) 0.009(5) -0.005(4)
C28 0.060(7) 0.031(6) 0.030(5) 0.009(4) -0.006(5) 0.015(5)
C29 0.050(6) 0.041(6) 0.030(5) 0.008(5) 0.008(5) -0.008(5)
C30 0.050(6) 0.019(5) 0.025(5) -0.003(4) 0.006(5) -0.012(4)
C31 0.031(5) 0.028(5) 0.032(5) 0.009(4) -0.002(4) 0.004(4)
C32 0.042(5) 0.009(4) 0.021(5) 0.002(3) -0.007(4) -0.004(4)
C33 0.029(5) 0.011(4) 0.036(5) 0.000(4) 0.005(4) 0.003(4)
C34 0.040(6) 0.029(6) 0.049(6) 0.003(5) -0.005(5) 0.003(4)
C35 0.042(6) 0.036(6) 0.045(6) 0.004(5) 0.005(5) 0.006(5)
C36 0.028(5) 0.055(7) 0.043(6) -0.006(5) 0.002(4) 0.016(5)
C37 0.021(5) 0.050(6) 0.034(5) 0.008(5) -0.005(4) 0.009(4)
C38 0.009(4) 0.045(6) 0.034(5) 0.006(4) -0.008(4) 0.004(4)
C39 0.034(5) 0.045(6) 0.039(6) 0.017(5) 0.001(4) 0.008(5)
C40 0.021(5) 0.033(6) 0.046(6) 0.008(4) 0.001(4) 0.002(4)
C41 0.048(6) 0.036(6) 0.026(5) 0.006(4) -0.002(4) 0.000(5)
C42 0.037(6) 0.046(6) 0.043(6) 0.006(5) -0.008(5) 0.005(5)
C43 0.019(4) 0.018(5) 0.036(5) 0.009(4) -0.002(4) 0.000(4)
C44 0.025(5) 0.023(5) 0.032(5) 0.010(4) 0.004(4) 0.007(4)
C45 0.026(5) 0.018(5) 0.039(6) 0.001(4) 0.009(4) 0.005(4)
C46 0.035(5) 0.025(5) 0.023(5) 0.001(4) -0.008(4) -0.005(4)
C47 0.027(5) 0.025(5) 0.045(6) 0.003(4) -0.006(4) -0.002(4)
C48 0.026(5) 0.020(5) 0.050(6) 0.010(4) 0.005(5) -0.002(4)
C49 0.037(6) 0.047(6) 0.039(6) 0.005(5) 0.006(5) 0.000(5)
C50 0.056(7) 0.038(6) 0.066(8) 0.009(6) 0.021(6) 0.000(5)
C51 0.034(5) 0.057(7) 0.050(6) 0.000(5) 0.021(5) -0.003(5)
C52 0.070(8) 0.080(9) 0.058(8) 0.035(7) 0.005(6) -0.014(7)
B1 0.046(6) 0.018(5) 0.025(6) 0.002(4) 0.011(5) -0.006(5)
I2 0.0218(3) 0.0192(3) 0.0281(3) 0.0042(2) 0.0016(2) -0.0023(2)
Co2 0.0177(5) 0.0113(6) 0.0242(6) 0.0025(5) 0.0018(5) 0.0016(4)
S2 0.0286(12) 0.0212(12) 0.0305(12) 0.0076(10) 0.0013(10) -0.0001(9)
O4 0.034(3) 0.029(3) 0.022(3) 0.001(3) 0.002(3) -0.004(3)
O5 0.029(3) 0.024(3) 0.036(3) 0.007(3) 0.004(3) -0.015(3)
O6 0.044(4) 0.021(3) 0.038(4) 0.010(3) -0.002(3) 0.007(3)
N7 0.024(3) 0.008(3) 0.026(3) 0.002(3) 0.006(3) -0.002(3)
N8 0.026(3) 0.014(3) 0.024(3) 0.002(3) 0.005(3) -0.003(3)
N9 0.016(3) 0.016(4) 0.020(4) 0.000(3) -0.004(3) 0.008(3)
N10 0.018(3) 0.018(4) 0.026(4) -0.003(3) 0.002(3) 0.002(3)
N11 0.017(3) 0.015(4) 0.026(4) 0.002(3) 0.001(3) 0.003(3)
N12 0.018(3) 0.018(4) 0.026(4) 0.001(3) 0.000(3) -0.002(3)
C53 0.036(5) 0.019(5) 0.025(4) 0.002(4) 0.002(4) -0.005(4)
C54 0.024(3) 0.013(3) 0.026(3) 0.002(3) 0.005(3) -0.003(3)
C55 0.024(4) 0.009(4) 0.029(4) 0.006(3) 0.011(3) -0.002(3)
C56 0.017(3) 0.008(4) 0.028(3) 0.006(3) 0.011(3) -0.004(3)
C57 0.018(4) 0.011(4) 0.039(4) 0.009(3) 0.010(3) 0.008(3)
C58 0.025(4) 0.023(5) 0.046(5) 0.011(4) 0.012(3) 0.010(3)
C59 0.026(4) 0.022(4) 0.055(5) 0.010(4) 0.012(4) 0.012(3)
C60 0.029(4) 0.012(4) 0.050(5) 0.008(4) 0.002(4) 0.002(3)
C61 0.029(4) 0.020(4) 0.041(5) 0.012(4) 0.004(3) 0.003(3)
C62 0.021(4) 0.007(4) 0.037(4) 0.006(3) 0.010(3) 0.003(3)
C63 0.038(5) 0.024(4) 0.036(5) 0.009(4) 0.003(4) -0.006(4)
C64 0.025(4) 0.011(4) 0.055(5) 0.008(4) 0.003(3) 0.002(3)
C65 0.022(4) 0.025(4) 0.038(5) 0.008(3) -0.001(3) 0.009(3)
C66 0.020(4) 0.031(4) 0.050(6) 0.014(4) 0.004(4) 0.005(3)
C67 0.032(5) 0.019(5) 0.031(5) 0.006(4) -0.009(4) -0.001(4)
C68 0.020(4) 0.012(4) 0.029(5) 0.007(4) -0.003(4) 0.001(3)
C69 0.023(4) 0.025(5) 0.028(5) 0.004(4) -0.003(4) 0.001(4)
C70 0.010(4) 0.024(5) 0.032(5) 0.006(4) 0.006(4) 0.005(3)
C71 0.024(4) 0.011(4) 0.025(5) 0.003(3) 0.004(4) 0.002(3)
C72 0.040(5) 0.009(4) 0.045(6) 0.003(4) 0.003(4) 0.010(4)
C73 0.048(6) 0.026(5) 0.041(6) 0.003(4) 0.000(5) 0.014(5)
C74 0.049(6) 0.017(5) 0.029(5) 0.001(4) 0.011(4) -0.005(4)
C75 0.026(5) 0.024(5) 0.033(5) -0.001(4) 0.003(4) -0.006(4)
C76 0.018(4) 0.017(4) 0.037(5) 0.004(4) 0.010(4) 0.002(3)
C77 0.015(4) 0.015(4) 0.041(5) 0.003(4) 0.012(4) 0.003(3)
C78 0.025(5) 0.035(5) 0.027(5) -0.001(4) 0.011(4) -0.003(4)
C79 0.030(5) 0.022(5) 0.048(6) -0.016(4) 0.003(4) 0.008(4)
C80 0.033(5) 0.012(4) 0.028(5) -0.008(4) 0.000(4) 0.003(4)
C81 0.027(5) 0.027(5) 0.036(5) 0.001(4) -0.001(4) -0.003(4)
C82 0.021(4) 0.017(5) 0.035(5) 0.003(4) -0.002(4) 0.001(4)
C83 0.021(3) 0.018(4) 0.033(4) 0.003(3) 0.005(3) -0.005(3)
C84 0.015(4) 0.026(5) 0.034(4) 0.000(4) 0.000(3) -0.004(4)
C85 0.020(4) 0.036(5) 0.040(4) 0.006(4) 0.005(3) -0.004(3)
C95 0.023(4) 0.013(4) 0.032(5) 0.000(4) 0.008(4) 0.001(4)
C96 0.027(5) 0.020(5) 0.028(5) 0.008(4) 0.003(4) 0.002(4)
C97 0.033(5) 0.014(5) 0.041(6) 0.009(4) 0.011(4) 0.003(4)
C98 0.015(4) 0.024(5) 0.050(6) 0.005(4) 0.006(4) 0.003(4)
C99 0.030(5) 0.022(5) 0.035(5) 0.004(4) 0.004(4) 0.001(4)
C100 0.024(4) 0.015(4) 0.026(5) 0.006(4) 0.004(4) -0.004(4)
C101 0.032(5) 0.031(5) 0.028(5) 0.008(4) 0.000(4) -0.001(4)
C102 0.029(5) 0.032(6) 0.054(6) 0.005(5) 0.008(5) 0.013(4)
C103 0.061(7) 0.054(7) 0.042(6) -0.005(5) 0.023(5) -0.005(6)
C104 0.040(6) 0.036(6) 0.037(6) 0.001(4) -0.003(5) 0.008(5)
B2 0.018(5) 0.021(5) 0.027(5) 0.004(4) 0.000(4) 0.009(4)
F25 0.064(4) 0.141(7) 0.045(4) -0.024(4) -0.019(3) 0.036(4)
F26 0.077(5) 0.159(8) 0.103(6) 0.107(6) -0.045(4) -0.065(5)
F27 0.038(3) 0.065(4) 0.061(4) 0.012(3) -0.002(3) 0.017(3)
F28 0.224(10) 0.081(6) 0.177(9) 0.066(6) 0.172(9) 0.094(7)
F29 0.163(8) 0.066(5) 0.069(5) -0.005(4) 0.011(5) 0.059(5)
F30 0.094(6) 0.040(5) 0.266(13) -0.001(6) -0.042(7) -0.008(4)
F31 0.022(3) 0.090(5) 0.049(4) 0.018(3) 0.006(3) 0.015(3)
F32 0.029(3) 0.041(4) 0.128(6) -0.026(4) -0.004(3) -0.002(3)
F33 0.037(3) 0.050(4) 0.055(4) 0.005(3) 0.022(3) 0.014(3)
F34 0.099(6) 0.042(4) 0.140(7) 0.046(4) -0.072(5) -0.024(4)
F35 0.164(9) 0.298(14) 0.110(7) 0.150(8) 0.098(7) 0.172(10)
F36 0.075(4) 0.043(4) 0.044(3) 0.014(3) -0.022(3) -0.013(3)
F37 0.043(3) 0.052(4) 0.030(3) 0.005(3) 0.002(2) -0.006(3)
F38 0.028(3) 0.040(3) 0.049(3) -0.002(3) -0.010(2) 0.002(2)
F39 0.054(3) 0.031(3) 0.045(3) -0.007(3) -0.003(3) 0.001(3)
F40 0.090(5) 0.069(4) 0.028(3) 0.012(3) 0.004(3) -0.011(4)
F41 0.071(4) 0.071(4) 0.062(4) 0.024(3) 0.039(4) 0.020(4)
F42 0.094(5) 0.040(4) 0.048(4) 0.008(3) 0.026(3) -0.008(3)
C137 0.016(4) 0.041(6) 0.024(5) 0.005(4) 0.008(4) 0.005(4)
C138 0.022(4) 0.032(5) 0.031(5) 0.009(4) 0.004(4) 0.001(4)
C139 0.014(4) 0.055(7) 0.029(5) -0.002(5) 0.002(4) -0.013(4)
C140 0.028(5) 0.047(7) 0.038(6) -0.013(5) 0.016(5) -0.018(5)
C141 0.024(5) 0.025(5) 0.035(5) -0.002(4) 0.015(4) 0.000(4)
C142 0.021(5) 0.030(5) 0.036(5) 0.003(4) 0.006(4) -0.001(4)
C143 0.031(6) 0.064(8) 0.034(6) 0.006(5) -0.004(5) 0.002(5)
C144 0.050(6) 0.040(7) 0.039(6) -0.016(5) 0.010(5) 0.000(5)
C145 0.014(4) 0.022(5) 0.028(5) -0.004(4) 0.003(4) -0.001(3)
C146 0.016(4) 0.035(5) 0.032(5) 0.008(4) 0.004(4) -0.001(4)
C147 0.030(5) 0.022(5) 0.036(5) 0.012(4) 0.010(4) 0.009(4)
C148 0.039(6) 0.032(5) 0.035(5) 0.001(4) 0.014(5) 0.008(4)
C149 0.019(4) 0.027(5) 0.046(6) -0.013(4) 0.006(4) 0.001(4)
C150 0.030(5) 0.026(5) 0.021(5) 0.003(4) 0.001(4) -0.003(4)
C151 0.038(6) 0.031(6) 0.044(6) -0.004(5) 0.010(5) -0.003(5)
C152 0.039(6) 0.055(8) 0.068(8) 0.034(6) 0.024(6) 0.015(6)
C153 0.013(4) 0.024(5) 0.024(5) 0.005(4) -0.001(4) 0.001(3)
C154 0.028(5) 0.023(5) 0.032(5) -0.003(4) 0.007(4) 0.002(4)
C155 0.036(5) 0.016(5) 0.030(5) 0.003(4) 0.010(4) 0.000(4)
C156 0.037(5) 0.037(6) 0.034(5) 0.014(4) 0.006(4) 0.012(5)
C157 0.029(5) 0.033(6) 0.035(5) 0.002(4) 0.007(4) 0.014(4)
C158 0.030(5) 0.036(6) 0.024(5) 0.003(4) 0.008(4) 0.003(4)
C159 0.061(7) 0.031(6) 0.034(6) 0.003(5) 0.007(5) 0.003(5)
C160 0.078(8) 0.048(7) 0.052(7) 0.029(6) 0.023(6) 0.017(6)
C161 0.020(4) 0.012(4) 0.035(5) 0.014(4) 0.009(4) 0.007(3)
C162 0.024(5) 0.025(5) 0.033(5) 0.010(4) 0.011(4) -0.003(4)
C163 0.018(4) 0.024(5) 0.035(5) 0.008(4) 0.015(4) 0.001(4)
C164 0.013(4) 0.021(5) 0.047(6) 0.007(4) 0.009(4) -0.002(4)
C165 0.014(4) 0.016(4) 0.032(5) 0.008(4) -0.001(4) 0.000(3)
C166 0.026(5) 0.010(4) 0.033(5) 0.005(4) 0.005(4) 0.006(3)
C167 0.024(5) 0.030(6) 0.041(6) 0.005(5) -0.006(4) -0.005(4)
B4 0.021(5) 0.033(6) 0.021(5) 0.003(4) 0.004(4) 0.013(4)
F1 0.015(3) 0.048(4) 0.111(5) 0.032(3) 0.013(3) 0.012(2)
F2 0.039(3) 0.051(4) 0.041(3) 0.013(3) 0.012(3) -0.014(3)
F3 0.029(3) 0.040(3) 0.056(3) -0.008(3) 0.012(3) -0.011(2)
F4 0.070(5) 0.028(4) 0.210(9) 0.019(4) 0.081(5) 0.019(3)
F5 0.117(6) 0.026(3) 0.055(4) 0.020(3) 0.021(4) 0.014(3)
F6 0.102(5) 0.021(3) 0.094(5) 0.000(3) -0.043(4) 0.003(3)
F7 0.116(6) 0.048(4) 0.034(3) -0.005(3) 0.007(3) -0.002(4)
F8 0.028(3) 0.040(3) 0.087(4) -0.032(3) 0.018(3) -0.003(3)
F9 0.034(3) 0.035(3) 0.058(4) -0.020(3) 0.007(3) -0.015(3)
F10 0.079(5) 0.056(4) 0.143(7) -0.056(4) 0.085(5) -0.049(4)
F11 0.033(3) 0.116(6) 0.102(6) -0.024(5) 0.021(4) 0.024(4)
F12 0.060(4) 0.052(4) 0.070(4) -0.016(3) 0.046(3) -0.024(3)
F13 0.121(6) 0.061(5) 0.050(4) 0.020(3) 0.036(4) -0.003(4)
F14 0.133(7) 0.085(6) 0.060(5) 0.013(4) -0.017(5) 0.050(5)
F15 0.165(8) 0.116(6) 0.067(5) 0.052(4) 0.079(5) 0.088(6)
F16 0.063(4) 0.061(5) 0.162(8) -0.047(5) 0.060(5) -0.003(4)
F17 0.064(4) 0.054(4) 0.092(5) -0.014(4) 0.001(4) -0.024(3)
F18 0.190(9) 0.030(4) 0.063(5) -0.005(3) -0.016(5) 0.020(5)
F19 0.023(3) 0.157(7) 0.064(4) 0.058(4) 0.015(3) 0.013(4)
F20 0.047(4) 0.092(5) 0.042(4) 0.001(3) 0.013(3) 0.002(3)
F21 0.159(7) 0.042(4) 0.103(6) 0.024(4) 0.092(6) 0.003(4)
C105 0.014(4) 0.029(5) 0.014(4) 0.008(4) 0.001(3) 0.000(4)
C106 0.023(4) 0.017(4) 0.021(4) -0.001(3) -0.003(4) 0.001(4)
C107 0.012(4) 0.031(5) 0.022(5) 0.005(4) 0.001(3) 0.000(4)
C108 0.018(4) 0.026(5) 0.022(4) 0.006(4) 0.002(3) 0.008(4)
C109 0.019(4) 0.025(5) 0.024(5) 0.003(4) 0.000(4) 0.003(4)
C110 0.019(4) 0.026(5) 0.021(4) 0.008(4) 0.005(4) -0.003(4)
C111 0.021(5) 0.039(6) 0.028(5) 0.007(4) 0.000(4) 0.008(4)
C112 0.016(4) 0.021(5) 0.045(6) 0.008(4) 0.002(4) -0.001(4)
C113 0.005(4) 0.028(5) 0.037(5) 0.001(4) 0.003(4) -0.002(3)
C114 0.020(4) 0.034(6) 0.036(5) -0.009(4) 0.010(4) 0.000(4)
C115 0.027(5) 0.023(5) 0.054(6) -0.013(5) 0.009(5) -0.006(4)
C116 0.032(5) 0.056(7) 0.025(5) -0.010(5) 0.002(4) 0.009(5)
C117 0.035(5) 0.038(6) 0.034(6) -0.005(5) 0.001(4) 0.010(5)
C118 0.021(4) 0.035(5) 0.034(5) 0.004(4) 0.008(4) 0.014(4)
C119 0.079(8) 0.061(8) 0.028(6) 0.009(5) 0.017(6) 0.029(7)
C120 0.053(7) 0.055(8) 0.058(8) -0.021(6) 0.018(6) -0.017(6)
C121 0.011(4) 0.012(4) 0.033(5) 0.012(4) 0.007(4) 0.005(3)
C122 0.026(5) 0.012(4) 0.039(5) -0.006(4) 0.007(4) 0.005(4)
C123 0.017(4) 0.026(5) 0.049(6) -0.004(4) 0.017(4) 0.004(4)
C124 0.017(4) 0.019(5) 0.049(6) -0.004(4) 0.008(4) -0.001(4)
C125 0.019(4) 0.018(5) 0.036(5) 0.002(4) 0.003(4) 0.000(4)
C126 0.018(4) 0.023(5) 0.024(5) 0.002(4) 0.001(4) -0.003(4)
C127 0.025(5) 0.031(5) 0.041(6) -0.009(5) 0.008(4) -0.002(4)
C128 0.033(6) 0.044(7) 0.086(9) -0.021(7) 0.020(6) -0.022(5)
C129 0.010(4) 0.019(4) 0.027(5) -0.007(4) 0.000(3) -0.005(3)
C130 0.014(4) 0.024(5) 0.025(5) 0.009(4) 0.000(4) 0.001(3)
C131 0.022(4) 0.020(5) 0.030(5) 0.004(4) 0.000(4) -0.008(4)
C132 0.038(5) 0.016(5) 0.034(5) 0.009(4) -0.007(4) -0.001(4)
C133 0.024(5) 0.013(4) 0.049(6) 0.003(4) 0.005(4) 0.006(4)
C134 0.013(4) 0.024(5) 0.037(5) -0.003(4) 0.006(4) -0.002(4)
C135 0.049(7) 0.054(7) 0.051(7) 0.023(6) 0.007(6) 0.017(6)
C136 0.039(6) 0.041(6) 0.028(5) 0.011(5) 0.005(5) -0.003(5)
B3 0.014(4) 0.016(5) 0.026(5) 0.006(4) 0.003(4) -0.003(4)
Cl1 0.157(5) 0.186(6) 0.173(6) 0.043(5) 0.007(4) 0.054(4)
Cl2 0.107(4) 0.225(7) 0.176(6) -0.031(5) 0.016(4) 0.019(4)
C169 0.20(2) 0.156(18) 0.091(13) 0.056(12) 0.071(13) 0.076(16)
C86 0.032(8) 0.031(6) 0.040(6) -0.003(5) -0.009(6) -0.001(5)
C91 0.038(8) 0.046(10) 0.037(7) 0.008(8) 0.007(7) -0.018(8)
C93 0.029(8) 0.029(8) 0.036(7) 0.006(6) 0.011(5) -0.009(6)
C87 0.044(7) 0.044(8) 0.045(7) 0.015(7) -0.011(6) 0.001(6)
C92 0.045(8) 0.052(9) 0.034(8) 0.017(6) -0.006(7) -0.015(6)
C88 0.046(7) 0.051(9) 0.034(8) 0.009(7) -0.009(6) -0.003(7)
C94 0.030(6) 0.051(10) 0.043(7) 0.014(7) 0.011(5) 0.007(6)
C89 0.043(10) 0.045(10) 0.043(8) 0.004(8) 0.013(7) -0.002(7)
C90 0.051(9) 0.056(9) 0.047(8) -0.004(8) 0.023(6) -0.016(7)
C86A 0.040(13) 0.029(10) 0.057(12) 0.014(10) 0.016(10) 0.002(10)
C87A 0.052(14) 0.043(14) 0.060(14) 0.029(13) 0.026(11) 0.025(13)
C88A 0.033(13) 0.038(14) 0.040(17) 0.024(12) 0.011(12) 0.015(10)
C89A 0.055(13) 0.036(12) 0.044(11) 0.017(10) 0.025(10) 0.009(11)
C90A 0.050(13) 0.063(16) 0.030(12) 0.017(13) 0.024(10) -0.011(13)
C91A 0.052(15) 0.08(2) 0.031(10) 0.030(16) 0.012(11) 0.018(13)
C92A 0.025(11) 0.09(3) 0.030(10) 0.013(14) 0.007(8) -0.005(11)
C93A 0.050(14) 0.070(17) 0.057(16) 0.045(15) 0.033(12) 0.044(13)
C94A 0.037(13) 0.019(9) 0.038(10) 0.005(9) 0.015(9) -0.014(9)

loop_
_atom_type_symbol
_atom_type_description
_atom_type_scat_dispersion_real
_atom_type_scat_dispersion_imag
_atom_type_scat_source
C C 0.0033 0.0016 'International Tables Vol C Tables 4.2.6.8 and 6.1.1.4'
H H 0.0000 0.0000 'International Tables Vol C Tables 4.2.6.8 and 6.1.1.4'
B B 0.0013 0.0007 'International Tables Vol C Tables 4.2.6.8 and 6.1.1.4'
Cl Cl 0.1484 0.1585 'International Tables Vol C Tables 4.2.6.8 and 6.1.1.4'
Co Co 0.3494 0.9721 'International Tables Vol C Tables 4.2.6.8 and 6.1.1.4'
F F 0.0171 0.0103 'International Tables Vol C Tables 4.2.6.8 and 6.1.1.4'
I I -0.4742 1.8119 'International Tables Vol C Tables 4.2.6.8 and 6.1.1.4'
N N 0.0061 0.0033 'International Tables Vol C Tables 4.2.6.8 and 6.1.1.4'
O O 0.0106 0.0060 'International Tables Vol C Tables 4.2.6.8 and 6.1.1.4'
S S 0.1246 0.1234 'International Tables Vol C Tables 4.2.6.8 and 6.1.1.4'

loop_
_geom_angle_atom_site_label_1
_geom_angle_atom_site_label_2
_geom_angle_atom_site_label_3
_geom_angle
O1 I1 O2 169.9(2)
O1 I1 C44 93.9(3)
C44 I1 O2 76.0(3)
O1 Co1 N1 104.9(3)
O1 Co1 N3 119.1(3)
O1 Co1 N5 139.2(3)
N3 Co1 N1 101.2(3)
N5 Co1 N1 95.7(3)
N5 Co1 N3 90.0(3)
O2 S1 C45 103.9(4)
O2 S1 C49 107.2(4)
O3 S1 O2 118.1(4)
O3 S1 C45 110.3(4)
O3 S1 C49 109.1(4)
C45 S1 C49 107.7(4)
I1 O1 Co1 137.4(3)
S1 O2 I1 116.8(3)
N2 N1 Co1 108.6(5)
C4 N1 Co1 144.4(6)
C4 N1 N2 106.6(7)
N1 N2 B1 120.7(7)
C2 N2 N1 109.7(7)
C2 N2 B1 129.6(7)
N4 N3 Co1 107.7(5)
C18 N3 Co1 142.9(5)
C18 N3 N4 108.3(6)
N3 N4 B1 120.4(6)
C16 N4 N3 108.8(7)
C16 N4 B1 129.9(7)
N6 N5 Co1 109.7(5)
C32 N5 Co1 143.5(6)
C32 N5 N6 106.5(6)
N5 N6 B1 120.2(7)
C30 N6 N5 109.1(7)
C30 N6 B1 130.6(7)
H1A C1 H1B 109.5
H1A C1 H1C 109.5
H1B C1 H1C 109.5
C2 C1 H1A 109.5
C2 C1 H1B 109.5
C2 C1 H1C 109.5
N2 C2 C1 122.8(8)
N2 C2 C3 107.9(8)
C3 C2 C1 129.2(8)
C2 C3 H3 126.8
C2 C3 C4 106.4(8)
C4 C3 H3 126.8
N1 C4 C3 109.3(8)
N1 C4 C5 123.9(8)
C3 C4 C5 126.8(8)
C4 C5 C6 110.6(7)
C4 C5 C7 111.4(7)
C4 C5 C8 109.8(7)
C6 C5 C7 109.0(7)
C6 C5 C8 108.1(8)
C7 C5 C8 107.7(7)
C5 C6 H6A 109.4
C5 C6 H6B 109.4
H6A C6 H6B 108.0
C12 C6 C5 111.2(8)
C12 C6 H6A 109.4
C12 C6 H6B 109.4
C5 C7 H7A 109.5
C5 C7 H7B 109.5
H7A C7 H7B 108.1
C14 C7 C5 110.7(8)
C14 C7 H7A 109.5
C14 C7 H7B 109.5
C5 C8 H8A 109.6
C5 C8 H8B 109.6
H8A C8 H8B 108.1
C9 C8 C5 110.5(7)
C9 C8 H8A 109.6
C9 C8 H8B 109.6
C8 C9 H9 109.4
C10 C9 C8 108.8(9)
C10 C9 H9 109.4
C10 C9 C11 110.4(9)
C11 C9 C8 109.5(9)
C11 C9 H9 109.4
C9 C10 H10A 109.8
C9 C10 H10B 109.8
C9 C10 C14 109.4(8)
H10A C10 H10B 108.2
C14 C10 H10A 109.8
C14 C10 H10B 109.8
C9 C11 H11A 109.8
C9 C11 H11B 109.8
H11A C11 H11B 108.3
C12 C11 C9 109.2(8)
C12 C11 H11A 109.8
C12 C11 H11B 109.8
C6 C12 C11 109.9(8)
C6 C12 H12 109.7
C11 C12 H12 109.7
C13 C12 C6 108.8(8)
C13 C12 C11 109.1(9)
C13 C12 H12 109.7
C12 C13 H13A 109.4
C12 C13 H13B 109.4
C12 C13 C14 111.3(8)
H13A C13 H13B 108.0
C14 C13 H13A 109.4
C14 C13 H13B 109.4
C7 C14 C10 108.7(8)
C7 C14 C13 108.6(7)
C7 C14 H14 110.0
C10 C14 C13 109.4(9)
C10 C14 H14 110.0
C13 C14 H14 110.0
H15A C15 H15B 109.5
H15A C15 H15C 109.5
H15B C15 H15C 109.5
C16 C15 H15A 109.5
C16 C15 H15B 109.5
C16 C15 H15C 109.5
N4 C16 C15 122.0(8)
N4 C16 C17 107.6(8)
C17 C16 C15 130.4(8)
C16 C17 H17 126.1
C16 C17 C18 107.9(8)
C18 C17 H17 126.1
N3 C18 C17 107.3(7)
N3 C18 C19 124.5(7)
C17 C18 C19 128.0(7)
C18 C19 C20 109.8(7)
C18 C19 C25 110.3(7)
C18 C19 C26 112.0(7)
C20 C19 C25 108.7(7)
C20 C19 C26 108.2(7)
C26 C19 C25 107.8(7)
C19 C20 H20A 109.3
C19 C20 H20B 109.3
C19 C20 C21 111.4(7)
H20A C20 H20B 108.0
C21 C20 H20A 109.3
C21 C20 H20B 109.3
C20 C21 H21 110.1
C20 C21 C28 107.2(7)
C22 C21 C20 109.3(8)
C22 C21 H21 110.1
C22 C21 C28 109.9(7)
C28 C21 H21 110.1
C21 C22 H22A 109.4
C21 C22 H22B 109.4
C21 C22 C23 111.1(7)
H22A C22 H22B 108.0
C23 C22 H22A 109.4
C23 C22 H22B 109.4
C22 C23 H23 110.4
C22 C23 C25 108.6(8)
C24 C23 C22 107.4(7)
C24 C23 H23 110.4
C24 C23 C25 109.5(7)
C25 C23 H23 110.4
C23 C24 H24A 109.2
C23 C24 H24B 109.2
C23 C24 C27 112.2(8)
H24A C24 H24B 107.9
C27 C24 H24A 109.2
C27 C24 H24B 109.2
C19 C25 H25A 109.4
C19 C25 H25B 109.4
C23 C25 C19 111.3(7)
C23 C25 H25A 109.4
C23 C25 H25B 109.4
H25A C25 H25B 108.0
C19 C26 H26A 109.4
C19 C26 H26B 109.4
C19 C26 C27 111.2(7)
H26A C26 H26B 108.0
C27 C26 H26A 109.4
C27 C26 H26B 109.4
C24 C27 C26 108.5(8)
C24 C27 H27 110.2
C26 C27 H27 110.2
C28 C27 C24 107.9(7)
C28 C27 C26 109.8(8)
C28 C27 H27 110.2
C21 C28 H28A 109.6
C21 C28 H28B 109.6
C27 C28 C21 110.3(7)
C27 C28 H28A 109.6
C27 C28 H28B 109.6
H28A C28 H28B 108.1
H29A C29 H29B 109.5
H29A C29 H29C 109.5
H29B C29 H29C 109.5
C30 C29 H29A 109.5
C30 C29 H29B 109.5
C30 C29 H29C 109.5
N6 C30 C29 122.1(8)
C31 C30 N6 108.0(7)
C31 C30 C29 129.9(9)
C30 C31 H31 126.0
C30 C31 C32 108.1(8)
C32 C31 H31 126.0
N5 C32 C31 108.2(8)
N5 C32 C33 124.0(7)
C31 C32 C33 127.8(8)
C32 C33 C34 109.8(7)
C32 C33 C38 111.5(7)
C32 C33 C41 110.4(7)
C38 C33 C34 108.3(7)
C41 C33 C34 108.2(7)
C41 C33 C38 108.5(7)
C33 C34 H34A 109.4
C33 C34 H34B 109.4
H34A C34 H34B 108.0
C35 C34 C33 111.1(8)
C35 C34 H34A 109.4
C35 C34 H34B 109.4
C34 C35 H35 109.2
C34 C35 C36 109.7(8)
C34 C35 C42 109.5(8)
C36 C35 H35 109.2
C36 C35 C42 110.0(8)
C42 C35 H35 109.2
C35 C36 H36A 109.8
C35 C36 H36B 109.8
H36A C36 H36B 108.3
C37 C36 C35 109.2(8)
C37 C36 H36A 109.8
C37 C36 H36B 109.8
C36 C37 H37 109.1
C36 C37 C38 109.6(8)
C36 C37 C39 111.1(7)
C38 C37 H37 109.1
C39 C37 H37 109.1
C39 C37 C38 108.9(7)
C33 C38 C37 109.0(6)
C33 C38 H38A 109.9
C33 C38 H38B 109.9
C37 C38 H38A 109.9
C37 C38 H38B 109.9
H38A C38 H38B 108.3
C37 C39 H39A 109.9
C37 C39 H39B 109.9
C37 C39 C40 108.9(7)
H39A C39 H39B 108.3
C40 C39 H39A 109.9
C40 C39 H39B 109.9
C39 C40 H40 109.5
C41 C40 C39 108.2(7)
C41 C40 H40 109.5
C42 C40 C39 110.0(8)
C42 C40 H40 109.5
C42 C40 C41 110.2(7)
C33 C41 H41A 109.5
C33 C41 H41B 109.5
C40 C41 C33 110.6(7)
C40 C41 H41A 109.5
C40 C41 H41B 109.5
H41A C41 H41B 108.1
C35 C42 H42A 109.8
C35 C42 H42B 109.8
C40 C42 C35 109.3(8)
C40 C42 H42A 109.8
C40 C42 H42B 109.8
H42A C42 H42B 108.3
C44 C43 H43 120.3
C44 C43 C48 119.3(8)
C48 C43 H43 120.3
C43 C44 I1 116.6(6)
C45 C44 I1 121.6(6)
C45 C44 C43 121.3(8)
C44 C45 S1 120.6(6)
C44 C45 C46 119.9(8)
C46 C45 S1 119.5(7)
C45 C46 H46 120.6
C47 C46 C45 118.9(8)
C47 C46 H46 120.6
C46 C47 H47 119.6
C46 C47 C48 120.7(8)
C48 C47 H47 119.6
C43 C48 H48 120.1
C47 C48 C43 119.7(8)
C47 C48 H48 120.1
C50 C49 S1 109.1(7)
C50 C49 C51 111.7(8)
C50 C49 C52 111.0(9)
C51 C49 S1 106.1(7)
C51 C49 C52 110.8(8)
C52 C49 S1 108.0(7)
C49 C50 H50A 109.5
C49 C50 H50B 109.5
C49 C50 H50C 109.5
H50A C50 H50B 109.5
H50A C50 H50C 109.5
H50B C50 H50C 109.5
C49 C51 H51A 109.5
C49 C51 H51B 109.5
C49 C51 H51C 109.5
H51A C51 H51B 109.5
H51A C51 H51C 109.5
H51B C51 H51C 109.5
C49 C52 H52A 109.5
C49 C52 H52B 109.5
C49 C52 H52C 109.5
H52A C52 H52B 109.5
H52A C52 H52C 109.5
H52B C52 H52C 109.5
N2 B1 N4 109.3(7)
N2 B1 H1 109.0
N4 B1 H1 109.0
N6 B1 N2 109.8(7)
N6 B1 N4 110.6(7)
N6 B1 H1 109.0
O4 I2 C95 94.8(3)
O4 Co2 N7 114.5(3)
O4 Co2 N9 113.8(2)
O4 Co2 N11 134.2(2)
N7 Co2 N9 98.9(2)
N7 Co2 N11 95.5(3)
N9 Co2 N11 93.3(2)
O5 S2 C100 103.1(3)
O5 S2 C101 107.4(4)
O6 S2 O5 118.7(3)
O6 S2 C100 109.2(4)
O6 S2 C101 110.1(4)
C100 S2 C101 107.7(4)
I2 O4 Co2 137.5(3)
N8 N7 Co2 108.2(5)
C56 N7 Co2 145.2(5)
C56 N7 N8 106.6(6)
N7 N8 B2 122.2(6)
C54 N8 N7 109.2(6)
C54 N8 B2 128.6(7)
N10 N9 Co2 109.3(4)
C70 N9 Co2 144.2(5)
C70 N9 N10 106.2(6)
N9 N10 B2 120.7(6)
C68 N10 N9 109.7(6)
C68 N10 B2 128.6(7)
N12 N11 Co2 107.7(4)
C84 N11 Co2 145.9(6)
C84 N11 N12 106.0(6)
N11 N12 B2 121.7(6)
C82 N12 N11 108.8(6)
C82 N12 B2 128.9(7)
H53A C53 H53B 109.5
H53A C53 H53C 109.5
H53B C53 H53C 109.5
C54 C53 H53A 109.5
C54 C53 H53B 109.5
C54 C53 H53C 109.5
N8 C54 C53 122.6(7)
N8 C54 C55 108.1(7)
C55 C54 C53 129.3(8)
C54 C55 H55 127.0
C54 C55 C56 105.9(7)
C56 C55 H55 127.0
N7 C56 C55 110.3(7)
N7 C56 C57 122.7(7)
C55 C56 C57 127.0(7)
C56 C57 C58 110.3(7)
C56 C57 C62 109.7(6)
C56 C57 C63 112.0(6)
C58 C57 C62 107.2(6)
C63 C57 C58 107.9(7)
C63 C57 C62 109.5(7)
C57 C58 H58A 109.4
C57 C58 H58B 109.4
H58A C58 H58B 108.0
C59 C58 C57 111.1(7)
C59 C58 H58A 109.4
C59 C58 H58B 109.4
C58 C59 H59 110.0
C60 C59 C58 107.9(7)
C60 C59 H59 110.0
C66 C59 C58 109.1(7)
C66 C59 H59 110.0
C66 C59 C60 109.9(7)
C59 C60 H60A 109.5
C59 C60 H60B 109.5
H60A C60 H60B 108.1
C61 C60 C59 110.7(7)
C61 C60 H60A 109.5
C61 C60 H60B 109.5
C60 C61 H61 109.7
C60 C61 C62 109.2(7)
C60 C61 C65 109.8(7)
C62 C61 H61 109.7
C65 C61 H61 109.7
C65 C61 C62 108.8(6)
C57 C62 H62A 109.5
C57 C62 H62B 109.5
C61 C62 C57 110.8(6)
C61 C62 H62A 109.5
C61 C62 H62B 109.5
H62A C62 H62B 108.1
C57 C63 H63A 109.7
C57 C63 H63B 109.7
H63A C63 H63B 108.2
C64 C63 C57 109.8(7)
C64 C63 H63A 109.7
C64 C63 H63B 109.7
C63 C64 H64 109.1
C63 C64 C65 111.0(7)
C65 C64 H64 109.1
C66 C64 C63 109.7(8)
C66 C64 H64 109.1
C66 C64 C65 108.7(7)
C61 C65 C64 109.6(7)
C61 C65 H65A 109.8
C61 C65 H65B 109.8
C64 C65 H65A 109.8
C64 C65 H65B 109.8
H65A C65 H65B 108.2
C59 C66 H66A 109.7
C59 C66 H66B 109.7
C64 C66 C59 109.8(7)
C64 C66 H66A 109.7
C64 C66 H66B 109.7
H66A C66 H66B 108.2
H67A C67 H67B 109.5
H67A C67 H67C 109.5
H67B C67 H67C 109.5
C68 C67 H67A 109.5
C68 C67 H67B 109.5
C68 C67 H67C 109.5
N10 C68 C67 122.4(7)
N10 C68 C69 108.4(7)
C69 C68 C67 129.2(7)
C68 C69 H69 126.7
C68 C69 C70 106.6(7)
C70 C69 H69 126.7
N9 C70 C69 109.0(7)
N9 C70 C71 122.1(7)
C69 C70 C71 128.8(7)
C70 C71 C72 108.4(6)
C70 C71 C76 111.7(6)
C70 C71 C77 111.1(6)
C76 C71 C72 108.3(6)
C76 C71 C77 109.4(6)
C77 C71 C72 107.8(7)
C71 C72 H72A 109.7
C71 C72 H72B 109.7
H72A C72 H72B 108.2
C73 C72 C71 110.0(7)
C73 C72 H72A 109.7
C73 C72 H72B 109.7
C72 C73 H73 109.0
C72 C73 C74 110.1(8)
C72 C73 C79 109.8(7)
C74 C73 H73 109.0
C74 C73 C79 109.8(7)
C79 C73 H73 109.0
C73 C74 H74A 109.9
C73 C74 H74B 109.9
H74A C74 H74B 108.3
C75 C74 C73 108.9(7)
C75 C74 H74A 109.9
C75 C74 H74B 109.9
C74 C75 H75 109.3
C74 C75 C76 109.8(7)
C74 C75 C80 109.5(7)
C76 C75 H75 109.3
C76 C75 C80 109.5(6)
C80 C75 H75 109.3
C71 C76 C75 110.7(7)
C71 C76 H76A 109.5
C71 C76 H76B 109.5
C75 C76 H76A 109.5
C75 C76 H76B 109.5
H76A C76 H76B 108.1
C71 C77 H77A 109.5
C71 C77 H77B 109.5
H77A C77 H77B 108.1
C78 C77 C71 110.7(6)
C78 C77 H77A 109.5
C78 C77 H77B 109.5
C77 C78 H78 109.7
C77 C78 C80 109.4(7)
C79 C78 C77 109.1(7)
C79 C78 H78 109.7
C79 C78 C80 109.1(7)
C80 C78 H78 109.7
C73 C79 H79A 109.9
C73 C79 H79B 109.9
C78 C79 C73 109.0(7)
C78 C79 H79A 109.9
C78 C79 H79B 109.9
H79A C79 H79B 108.3
C75 C80 C78 109.6(7)
C75 C80 H80A 109.8
C75 C80 H80B 109.8
C78 C80 H80A 109.8
C78 C80 H80B 109.8
H80A C80 H80B 108.2
H81A C81 H81B 109.5
H81A C81 H81C 109.5
H81B C81 H81C 109.5
C82 C81 H81A 109.5
C82 C81 H81B 109.5
C82 C81 H81C 109.5
N12 C82 C81 121.9(7)
C83 C82 N12 107.9(7)
C83 C82 C81 130.2(7)
C82 C83 H83 126.2
C82 C83 C84 107.7(7)
C84 C83 H83 126.2
N11 C84 C83 109.6(7)
N11 C84 C85 123.9(7)
C83 C84 C85 126.5(7)
C84 C85 C86 105.2(8)
C84 C85 C93 116.7(10)
C84 C85 C94 113.9(8)
C84 C85 C92A 113.0(18)
C84 C85 C94A 102.1(10)
C93 C85 C86 102.5(10)
C93 C85 C94 113.1(11)
C94 C85 C86 103.2(9)
C86A C85 C84 114.9(14)
C86A C85 C92A 120(2)
C86A C85 C94A 106.8(16)
C92A C85 C94A 97(2)
C96 C95 I2 116.5(6)
C96 C95 C100 122.5(7)
C100 C95 I2 120.9(6)
C95 C96 H96 121.0
C95 C96 C97 117.9(8)
C97 C96 H96 121.0
C96 C97 H97 119.6
C98 C97 C96 120.8(8)
C98 C97 H97 119.6
C97 C98 H98 119.8
C97 C98 C99 120.5(8)
C99 C98 H98 119.8
C98 C99 H99 120.1
C100 C99 C98 119.8(8)
C100 C99 H99 120.1
C95 C100 S2 122.1(6)
C99 C100 S2 119.4(6)
C99 C100 C95 118.5(7)
C102 C101 S2 109.6(6)
C102 C101 C103 111.6(8)
C102 C101 C104 111.1(7)
C103 C101 S2 105.6(6)
C103 C101 C104 109.5(7)
C104 C101 S2 109.3(6)
C101 C102 H10C 109.5
C101 C102 H10D 109.5
C101 C102 H10E 109.5
H10C C102 H10D 109.5
H10C C102 H10E 109.5
H10D C102 H10E 109.5
C101 C103 H10F 109.5
C101 C103 H10G 109.5
C101 C103 H10H 109.5
H10F C103 H10G 109.5
H10F C103 H10H 109.5
H10G C103 H10H 109.5
C101 C104 H10I 109.5
C101 C104 H10J 109.5
C101 C104 H10K 109.5
H10I C104 H10J 109.5
H10I C104 H10K 109.5
H10J C104 H10K 109.5
N8 B2 N10 110.8(6)
N8 B2 N12 109.6(6)
N8 B2 H2 109.1
N10 B2 N12 109.1(7)
N10 B2 H2 109.1
N12 B2 H2 109.1
C138 C137 B4 122.7(8)
C142 C137 C138 115.1(8)
C142 C137 B4 122.0(7)
C137 C138 H138 118.5
C139 C138 C137 123.0(9)
C139 C138 H138 118.5
C138 C139 C140 120.3(8)
C138 C139 C143 118.6(9)
C140 C139 C143 121.1(9)
C139 C140 H140 121.0
C141 C140 C139 118.0(8)
C141 C140 H140 121.0
C140 C141 C144 118.1(8)
C142 C141 C140 120.3(8)
C142 C141 C144 121.5(8)
C137 C142 H142 118.4
C141 C142 C137 123.3(8)
C141 C142 H142 118.4
F25 C143 C139 111.0(9)
F26 C143 F25 107.0(9)
F26 C143 F27 107.4(9)
F26 C143 C139 112.9(8)
F27 C143 F25 103.7(7)
F27 C143 C139 114.1(8)
F28 C144 F29 105.0(10)
F28 C144 F30 104.8(10)
F28 C144 C141 115.8(9)
F29 C144 C141 115.8(8)
F30 C144 F29 100.6(10)
F30 C144 C141 113.2(9)
C146 C145 C150 114.7(7)
C146 C145 B4 124.3(7)
C150 C145 B4 120.4(7)
C145 C146 H146 118.8
C145 C146 C147 122.4(7)
C147 C146 H146 118.8
C146 C147 C152 119.5(8)
C148 C147 C146 121.2(8)
C148 C147 C152 119.3(8)
C147 C148 H148 121.0
C147 C148 C149 118.0(8)
C149 C148 H148 121.0
C148 C149 C151 117.5(8)
C150 C149 C148 120.0(8)
C150 C149 C151 122.5(8)
C145 C150 H150 118.2
C149 C150 C145 123.6(8)
C149 C150 H150 118.2
F31 C151 F32 108.6(8)
F31 C151 F33 107.3(8)
F31 C151 C149 112.7(8)
F32 C151 C149 110.9(8)
F33 C151 F32 104.9(7)
F33 C151 C149 112.1(8)
F34 C152 F35 106.6(10)
F34 C152 F36 106.4(8)
F34 C152 C147 111.6(10)
F35 C152 F36 105.8(11)
F35 C152 C147 111.5(8)
F36 C152 C147 114.5(8)
C154 C153 B4 118.1(7)
C158 C153 C154 115.8(7)
C158 C153 B4 126.1(7)
C153 C154 H154 118.7
C155 C154 C153 122.7(8)
C155 C154 H154 118.7
C154 C155 C156 121.1(8)
C154 C155 C159 120.2(8)
C156 C155 C159 118.7(8)
C155 C156 H156 121.7
C157 C156 C155 116.6(8)
C157 C156 H156 121.7
C156 C157 C158 122.3(8)
C156 C157 C160 118.8(8)
C158 C157 C160 118.9(8)
C153 C158 H158 119.2
C157 C158 C153 121.5(8)
C157 C158 H158 119.2
F40 C159 F41 105.7(8)
F40 C159 F42 106.5(8)
F40 C159 C155 114.3(8)
F41 C159 F42 104.4(8)
F41 C159 C155 112.9(8)
F42 C159 C155 112.3(8)
C157 C160 F43A 107.5(11)
F43 C160 C157 110.4(10)
F44 C160 C157 114.4(9)
F44 C160 F43 99.2(10)
F45 C160 C157 116.0(10)
F45 C160 F43 103.8(10)
F45 C160 F44 111.1(11)
F44A C160 C157 116.5(14)
F44A C160 F43A 104.3(17)
F44A C160 F45A 121.3(17)
F45A C160 C157 114.8(11)
F45A C160 F43A 85.5(13)
C162 C161 B4 121.9(7)
C166 C161 C162 115.7(7)
C166 C161 B4 122.3(7)
C161 C162 H162 119.0
C163 C162 C161 122.1(8)
C163 C162 H162 119.0
C162 C163 C168 117.0(10)
C162 C163 C1A 117.7(12)
C164 C163 C162 120.6(8)
C164 C163 C168 122.2(10)
C164 C163 C1A 121.3(12)
C163 C164 H164 121.0
C163 C164 C165 118.1(7)
C165 C164 H164 121.0
C164 C165 C166 121.3(8)
C164 C165 C167 120.2(7)
C166 C165 C167 118.5(7)
C161 C166 H166 118.9
C165 C166 C161 122.1(8)
C165 C166 H166 118.9
F37 C167 C165 112.4(7)
F38 C167 F37 106.2(7)
F38 C167 C165 113.1(8)
F39 C167 F37 105.5(7)
F39 C167 F38 106.6(7)
F39 C167 C165 112.4(7)
C137 B4 C145 104.7(7)
C137 B4 C153 110.0(7)
C137 B4 C161 111.9(7)
C145 B4 C153 112.8(7)
C145 B4 C161 112.8(7)
C161 B4 C153 104.8(6)
C106 C105 B3 119.9(7)
C110 C105 C106 115.2(7)
C110 C105 B3 124.8(6)
C105 C106 H106 118.7
C107 C106 C105 122.6(7)
C107 C106 H106 118.7
C106 C107 C108 119.9(7)
C106 C107 C111 119.9(7)
C108 C107 C111 120.1(7)
C107 C108 H108 120.9
C109 C108 C107 118.2(7)
C109 C108 H108 120.9
C108 C109 C112 119.7(7)
C110 C109 C108 120.3(7)
C110 C109 C112 120.0(7)
C105 C110 H110 118.2
C109 C110 C105 123.7(7)
C109 C110 H110 118.2
F1 C111 F2 106.3(7)
F1 C111 F3 106.0(7)
F1 C111 C107 114.0(7)
F2 C111 F3 104.4(7)
F2 C111 C107 112.2(7)
F3 C111 C107 113.1(7)
F4 C112 F5 106.6(8)
F4 C112 F6 106.7(8)
F4 C112 C109 113.5(7)
F5 C112 F6 104.5(7)
F5 C112 C109 112.8(7)
F6 C112 C109 112.0(7)
C114 C113 C118 115.0(8)
C114 C113 B3 124.3(7)
C118 C113 B3 120.7(7)
C113 C114 H114 118.6
C113 C114 C115 122.7(9)
C115 C114 H114 118.6
C114 C115 C120 121.7(9)
C116 C115 C114 119.4(8)
C116 C115 C120 118.9(9)
C115 C116 H116 120.5
C117 C116 C115 119.0(8)
C117 C116 H116 120.5
C116 C117 C118 120.7(9)
C116 C117 C119 118.7(9)
C118 C117 C119 120.6(9)
C113 C118 H118 118.5
C117 C118 C113 123.1(9)
C117 C118 H118 118.5
F13 C119 F14 106.7(9)
F13 C119 F15 109.2(10)
F13 C119 C117 114.9(8)
F14 C119 C117 110.7(10)
F15 C119 F14 104.2(9)
F15 C119 C117 110.6(9)
F16 C120 F17 102.6(9)
F16 C120 F18 108.5(11)
F16 C120 C115 115.2(9)
F17 C120 C115 111.5(10)
F18 C120 F17 101.9(9)
F18 C120 C115 115.6(9)
C122 C121 B3 123.4(7)
C126 C121 C122 116.1(7)
C126 C121 B3 120.5(7)
C121 C122 H122 119.3
C123 C122 C121 121.4(8)
C123 C122 H122 119.3
C122 C123 C128 118.8(8)
C124 C123 C122 121.1(8)
C124 C123 C128 120.2(8)
C123 C124 H124 120.8
C125 C124 C123 118.4(7)
C125 C124 H124 120.8
C124 C125 C126 120.8(8)
C124 C125 C127 120.2(7)
C126 C125 C127 119.0(7)
C121 C126 H126 118.9
C125 C126 C121 122.2(7)
C125 C126 H126 118.9
F7 C127 C125 111.8(7)
F8 C127 F7 107.2(7)
F8 C127 F9 107.5(7)
F8 C127 C125 112.2(7)
F9 C127 F7 105.8(7)
F9 C127 C125 112.1(7)
F10 C128 F11 108.3(9)
F10 C128 C123 112.2(9)
F11 C128 C123 111.5(10)
F12 C128 F10 105.5(10)
F12 C128 F11 105.6(9)
F12 C128 C123 113.4(8)
C130 C129 B3 127.3(7)
C134 C129 C130 114.7(7)
C134 C129 B3 118.0(7)
C129 C130 H130 118.7
C131 C130 C129 122.5(7)
C131 C130 H130 118.7
C130 C131 C136 120.0(8)
C132 C131 C130 120.8(8)
C132 C131 C136 119.1(8)
C131 C132 H132 120.4
C133 C132 C131 119.1(8)
C133 C132 H132 120.4
C132 C133 C134 118.6(7)
C132 C133 C135 121.0(8)
C134 C133 C135 120.4(8)
C129 C134 C133 124.2(8)
C129 C134 H134 117.9
C133 C134 H134 117.9
F22 C135 C133 116.6(11)
F22 C135 F23 106.9(11)
F22 C135 F24 110.4(11)
F23 C135 C133 112.0(9)
F23 C135 F24 98.1(10)
F24 C135 C133 111.2(9)
F22A C135 C133 111.8(9)
F22A C135 F23A 94.9(10)
F23A C135 C133 108.1(10)
F24A C135 C133 119.9(12)
F24A C135 F22A 111.2(13)
F24A C135 F23A 107.8(14)
F19 C136 F20 106.4(8)
F19 C136 F21 106.5(8)
F19 C136 C131 113.6(7)
F20 C136 F21 104.9(8)
F20 C136 C131 112.8(7)
F21 C136 C131 112.1(8)
C105 B3 C121 109.8(6)
C113 B3 C105 107.4(6)
C113 B3 C121 110.7(6)
C129 B3 C105 112.6(6)
C129 B3 C113 110.7(7)
C129 B3 C121 105.6(6)
Cl1 C169 Cl2 120.1(11)
Cl1 C169 H16A 107.3
Cl1 C169 H16B 107.3
Cl2 C169 H16A 107.3
Cl2 C169 H16B 107.3
H16A C169 H16B 106.9
C85 C86 H86A 109.8
C85 C86 H86B 109.8
H86A C86 H86B 108.2
C87 C86 C85 109.5(11)
C87 C86 H86A 109.8
C87 C86 H86B 109.8
C93 C91 H91 110.5
C93 C91 C92 105(2)
C93 C91 C90 112(2)
C92 C91 H91 110.5
C90 C91 H91 110.5
C90 C91 C92 108.1(17)
C85 C93 H93A 108.5
C85 C93 H93B 108.5
C91 C93 C85 115.1(17)
C91 C93 H93A 108.5
C91 C93 H93B 108.5
H93A C93 H93B 107.5
C86 C87 H87 109.3
C92 C87 C86 108.5(12)
C92 C87 H87 109.3
C88 C87 C86 110.9(12)
C88 C87 H87 109.3
C88 C87 C92 109.6(15)
C91 C92 H92A 109.9
C91 C92 H92B 109.9
C87 C92 C91 109.1(15)
C87 C92 H92A 109.9
C87 C92 H92B 109.9
H92A C92 H92B 108.3
C87 C88 H88A 108.7
C87 C88 H88B 108.7
C87 C88 C89 114.2(15)
H88A C88 H88B 107.6
C89 C88 H88A 108.7
C89 C88 H88B 108.7
C85 C94 H94A 108.7
C85 C94 H94B 108.7
C85 C94 C89 114.4(13)
H94A C94 H94B 107.6
C89 C94 H94A 108.7
C89 C94 H94B 108.7
C88 C89 C94 106.9(16)
C88 C89 H89 111.4
C88 C89 C90 108.6(16)
C94 C89 H89 111.4
C90 C89 C94 106.8(14)
C90 C89 H89 111.4
C91 C90 C89 110.8(17)
C91 C90 H90A 109.5
C91 C90 H90B 109.5
C89 C90 H90A 109.5
C89 C90 H90B 109.5
H90A C90 H90B 108.1
C85 C86A H86C 109.4
C85 C86A H86D 109.4
C85 C86A C87A 111(3)
H86C C86A H86D 108.0
C87A C86A H86C 109.4
C87A C86A H86D 109.4
C86A C87A H87A 109.8
C86A C87A C93A 107(3)
C88A C87A C86A 114(3)
C88A C87A H87A 109.8
C88A C87A C93A 106(3)
C93A C87A H87A 109.8
C87A C88A H88C 109.0
C87A C88A H88D 109.0
H88C C88A H88D 107.8
C89A C88A C87A 113(3)
C89A C88A H88C 109.0
C89A C88A H88D 109.0
C88A C89A H89A 110.5
C88A C89A C90A 107(3)
C88A C89A C94A 108(3)
C90A C89A H89A 110.5
C94A C89A H89A 110.5
C94A C89A C90A 109(2)
C89A C90A H90C 110.1
C89A C90A H90D 110.1
C89A C90A C91A 108(4)
H90C C90A H90D 108.4
C91A C90A H90C 110.1
C91A C90A H90D 110.1
C90A C91A H91A 108.9
C90A C91A C92A 106(4)
C92A C91A H91A 108.9
C93A C91A C90A 110(5)
C93A C91A H91A 108.9
C93A C91A C92A 113(5)
C85 C92A C91A 108(4)
C85 C92A H92C 110.0
C85 C92A H92D 110.0
C91A C92A H92C 110.0
C91A C92A H92D 110.0
H92C C92A H92D 108.4
C87A C93A H93C 110.0
C87A C93A H93D 110.0
C91A C93A C87A 109(4)
C91A C93A H93C 110.0
C91A C93A H93D 110.0
H93C C93A H93D 108.3
C85 C94A H94C 108.9
C85 C94A H94D 108.9
C89A C94A C85 113(2)
C89A C94A H94C 108.9
C89A C94A H94D 108.9
H94C C94A H94D 107.7
F46 C168 C163 109.8(11)
F47 C168 C163 116.8(14)
F47 C168 F46 104.5(13)
F47 C168 F48 103.8(11)
F48 C168 C163 112.7(13)
F48 C168 F46 108.6(14)
F46A C1A C163 117.6(16)
F47A C1A C163 117(2)
F47A C1A F46A 100.9(15)
F47A C1A F48A 103.1(16)
F48A C1A C163 109.9(19)
F48A C1A F46A 107.0(18)

loop_
_geom_bond_atom_site_label_1
_geom_bond_atom_site_label_2
_geom_bond_distance
I1 O1 1.878(5)
I1 O2 2.482(6)
I1 C44 2.123(8)
Co1 O1 1.920(5)
Co1 N1 2.048(7)
Co1 N3 2.033(6)
Co1 N5 2.029(7)
S1 O2 1.468(6)
S1 O3 1.426(6)
S1 C45 1.779(8)
S1 C49 1.819(10)
N1 N2 1.394(9)
N1 C4 1.347(10)
N2 C2 1.338(11)
N2 B1 1.545(12)
N3 N4 1.377(9)
N3 C18 1.346(10)
N4 C16 1.349(10)
N4 B1 1.550(11)
N5 N6 1.389(9)
N5 C32 1.350(10)
N6 C30 1.355(11)
N6 B1 1.528(12)
C1 H1A 0.9800
C1 H1B 0.9800
C1 H1C 0.9800
C1 C2 1.508(12)
C2 C3 1.391(12)
C3 H3 0.9500
C3 C4 1.394(12)
C4 C5 1.508(12)
C5 C6 1.536(12)
C5 C7 1.541(12)
C5 C8 1.545(12)
C6 H6A 0.9900
C6 H6B 0.9900
C6 C12 1.526(13)
C7 H7A 0.9900
C7 H7B 0.9900
C7 C14 1.537(12)
C8 H8A 0.9900
C8 H8B 0.9900
C8 C9 1.543(13)
C9 H9 1.0000
C9 C10 1.523(15)
C9 C11 1.539(15)
C10 H10A 0.9900
C10 H10B 0.9900
C10 C14 1.538(13)
C11 H11A 0.9900
C11 H11B 0.9900
C11 C12 1.530(13)
C12 H12 1.0000
C12 C13 1.507(14)
C13 H13A 0.9900
C13 H13B 0.9900
C13 C14 1.538(14)
C14 H14 1.0000
C15 H15A 0.9800
C15 H15B 0.9800
C15 H15C 0.9800
C15 C16 1.497(12)
C16 C17 1.370(12)
C17 H17 0.9500
C17 C18 1.396(11)
C18 C19 1.495(11)
C19 C20 1.525(11)
C19 C25 1.534(11)
C19 C26 1.527(11)
C20 H20A 0.9900
C20 H20B 0.9900
C20 C21 1.545(12)
C21 H21 1.0000
C21 C22 1.503(12)
C21 C28 1.548(13)
C22 H22A 0.9900
C22 H22B 0.9900
C22 C23 1.526(13)
C23 H23 1.0000
C23 C24 1.517(13)
C23 C25 1.531(12)
C24 H24A 0.9900
C24 H24B 0.9900
C24 C27 1.517(13)
C25 H25A 0.9900
C25 H25B 0.9900
C26 H26A 0.9900
C26 H26B 0.9900
C26 C27 1.544(12)
C27 H27 1.0000
C27 C28 1.506(12)
C28 H28A 0.9900
C28 H28B 0.9900
C29 H29A 0.9800
C29 H29B 0.9800
C29 H29C 0.9800
C29 C30 1.500(12)
C30 C31 1.342(12)
C31 H31 0.9500
C31 C32 1.396(11)
C32 C33 1.503(12)
C33 C34 1.548(12)
C33 C38 1.547(11)
C33 C41 1.536(11)
C34 H34A 0.9900
C34 H34B 0.9900
C34 C35 1.505(13)
C35 H35 1.0000
C35 C36 1.524(13)
C35 C42 1.530(12)
C36 H36A 0.9900
C36 H36B 0.9900
C36 C37 1.519(13)
C37 H37 1.0000
C37 C38 1.559(12)
C37 C39 1.525(12)
C38 H38A 0.9900
C38 H38B 0.9900
C39 H39A 0.9900
C39 H39B 0.9900
C39 C40 1.545(12)
C40 H40 1.0000
C40 C41 1.535(12)
C40 C42 1.520(13)
C41 H41A 0.9900
C41 H41B 0.9900
C42 H42A 0.9900
C42 H42B 0.9900
C43 H43 0.9500
C43 C44 1.365(11)
C43 C48 1.392(11)
C44 C45 1.364(11)
C45 C46 1.398(11)
C46 H46 0.9500
C46 C47 1.376(12)
C47 H47 0.9500
C47 C48 1.378(12)
C48 H48 0.9500
C49 C50 1.511(13)
C49 C51 1.523(12)
C49 C52 1.523(14)
C50 H50A 0.9800
C50 H50B 0.9800
C50 H50C 0.9800
C51 H51A 0.9800
C51 H51B 0.9800
C51 H51C 0.9800
C52 H52A 0.9800
C52 H52B 0.9800
C52 H52C 0.9800
B1 H1 1.0000
I2 O4 1.891(5)
I2 C95 2.122(8)
Co2 O4 1.933(5)
Co2 N7 2.034(6)
Co2 N9 2.039(6)
Co2 N11 2.047(6)
S2 O5 1.461(6)
S2 O6 1.431(6)
S2 C100 1.768(8)
S2 C101 1.796(9)
N7 N8 1.383(9)
N7 C56 1.332(9)
N8 C54 1.353(10)
N8 B2 1.527(11)
N9 N10 1.380(8)
N9 C70 1.351(10)
N10 C68 1.343(9)
N10 B2 1.536(11)
N11 N12 1.400(9)
N11 C84 1.349(10)
N12 C82 1.364(10)
N12 B2 1.542(11)
C53 H53A 0.9800
C53 H53B 0.9800
C53 H53C 0.9800
C53 C54 1.503(11)
C54 C55 1.374(11)
C55 H55 0.9500
C55 C56 1.390(11)
C56 C57 1.523(11)
C57 C58 1.546(11)
C57 C62 1.555(10)
C57 C63 1.536(11)
C58 H58A 0.9900
C58 H58B 0.9900
C58 C59 1.545(12)
C59 H59 1.0000
C59 C60 1.531(12)
C59 C66 1.522(12)
C60 H60A 0.9900
C60 H60B 0.9900
C60 C61 1.505(12)
C61 H61 1.0000
C61 C62 1.538(11)
C61 C65 1.531(11)
C62 H62A 0.9900
C62 H62B 0.9900
C63 H63A 0.9900
C63 H63B 0.9900
C63 C64 1.533(12)
C64 H64 1.0000
C64 C65 1.535(11)
C64 C66 1.522(12)
C65 H65A 0.9900
C65 H65B 0.9900
C66 H66A 0.9900
C66 H66B 0.9900
C67 H67A 0.9800
C67 H67B 0.9800
C67 H67C 0.9800
C67 C68 1.495(11)
C68 C69 1.360(11)
C69 H69 0.9500
C69 C70 1.397(11)
C70 C71 1.511(11)
C71 C72 1.549(10)
C71 C76 1.522(10)
C71 C77 1.532(10)
C72 H72A 0.9900
C72 H72B 0.9900
C72 C73 1.517(12)
C73 H73 1.0000
C73 C74 1.524(12)
C73 C79 1.535(13)
C74 H74A 0.9900
C74 H74B 0.9900
C74 C75 1.522(12)
C75 H75 1.0000
C75 C76 1.524(11)
C75 C80 1.527(11)
C76 H76A 0.9900
C76 H76B 0.9900
C77 H77A 0.9900
C77 H77B 0.9900
C77 C78 1.531(11)
C78 H78 1.0000
C78 C79 1.529(12)
C78 C80 1.535(11)
C79 H79A 0.9900
C79 H79B 0.9900
C80 H80A 0.9900
C80 H80B 0.9900
C81 H81A 0.9800
C81 H81B 0.9800
C81 H81C 0.9800
C81 C82 1.490(11)
C82 C83 1.355(11)
C83 H83 0.9500
C83 C84 1.382(11)
C84 C85 1.489(12)
C85 C86 1.683(16)
C85 C93 1.49(2)
C85 C94 1.497(15)
C85 C86A 1.39(3)
C85 C92A 1.50(5)
C85 C94A 1.69(3)
C95 C96 1.365(11)
C95 C100 1.385(11)
C96 H96 0.9500
C96 C97 1.389(11)
C97 H97 0.9500
C97 C98 1.364(12)
C98 H98 0.9500
C98 C99 1.383(11)
C99 H99 0.9500
C99 C100 1.380(11)
C101 C102 1.518(12)
C101 C103 1.532(12)
C101 C104 1.538(12)
C102 H10C 0.9800
C102 H10D 0.9800
C102 H10E 0.9800
C103 H10F 0.9800
C103 H10G 0.9800
C103 H10H 0.9800
C104 H10I 0.9800
C104 H10J 0.9800
C104 H10K 0.9800
B2 H2 1.0000
F25 C143 1.352(11)
F26 C143 1.302(11)
F27 C143 1.310(11)
F28 C144 1.270(11)
F29 C144 1.322(12)
F30 C144 1.315(11)
F31 C151 1.322(11)
F32 C151 1.344(10)
F33 C151 1.324(10)
F34 C152 1.301(12)
F35 C152 1.307(12)
F36 C152 1.307(11)
F37 C167 1.341(10)
F38 C167 1.340(9)
F39 C167 1.335(10)
F40 C159 1.319(11)
F41 C159 1.343(11)
F42 C159 1.353(10)
C137 C138 1.396(11)
C137 C142 1.388(12)
C137 B4 1.625(13)
C138 H138 0.9500
C138 C139 1.385(12)
C139 C140 1.390(13)
C139 C143 1.504(13)
C140 H140 0.9500
C140 C141 1.389(13)
C141 C142 1.384(12)
C141 C144 1.462(13)
C142 H142 0.9500
C145 C146 1.393(11)
C145 C150 1.410(11)
C145 B4 1.630(12)
C146 H146 0.9500
C146 C147 1.402(11)
C147 C148 1.381(12)
C147 C152 1.512(13)
C148 H148 0.9500
C148 C149 1.396(12)
C149 C150 1.386(11)
C149 C151 1.501(12)
C150 H150 0.9500
C153 C154 1.404(11)
C153 C158 1.391(11)
C153 B4 1.656(12)
C154 H154 0.9500
C154 C155 1.377(11)
C155 C156 1.395(12)
C155 C159 1.486(12)
C156 H156 0.9500
C156 C157 1.385(12)
C157 C158 1.389(12)
C157 C160 1.478(14)
C158 H158 0.9500
C160 F43 1.399(15)
C160 F44 1.350(15)
C160 F45 1.277(15)
C160 F43A 1.51(2)
C160 F44A 1.24(3)
C160 F45A 1.33(2)
C161 C162 1.406(11)
C161 C166 1.393(11)
C161 B4 1.644(12)
C162 H162 0.9500
C162 C163 1.401(11)
C163 C164 1.376(11)
C163 C168 1.471(15)
C163 C1A 1.49(2)
C164 H164 0.9500
C164 C165 1.388(11)
C165 C166 1.388(10)
C165 C167 1.502(12)
C166 H166 0.9500
F1 C111 1.334(9)
F2 C111 1.337(9)
F3 C111 1.351(10)
F4 C112 1.291(10)
F5 C112 1.314(10)
F6 C112 1.317(10)
F7 C127 1.338(10)
F8 C127 1.325(10)
F9 C127 1.332(9)
F10 C128 1.342(11)
F11 C128 1.356(13)
F12 C128 1.297(12)
F13 C119 1.309(12)
F14 C119 1.341(13)
F15 C119 1.326(12)
F16 C120 1.309(12)
F17 C120 1.371(12)
F18 C120 1.327(13)
F19 C136 1.305(11)
F20 C136 1.313(10)
F21 C136 1.323(11)
C105 C106 1.405(10)
C105 C110 1.384(11)
C105 B3 1.651(12)
C106 H106 0.9500
C106 C107 1.390(11)
C107 C108 1.398(11)
C107 C111 1.477(11)
C108 H108 0.9500
C108 C109 1.390(11)
C109 C110 1.377(11)
C109 C112 1.509(11)
C110 H110 0.9500
C113 C114 1.381(11)
C113 C118 1.416(11)
C113 B3 1.635(12)
C114 H114 0.9500
C114 C115 1.407(12)
C115 C116 1.397(13)
C115 C120 1.465(14)
C116 H116 0.9500
C116 C117 1.366(13)
C117 C118 1.368(12)
C117 C119 1.512(14)
C118 H118 0.9500
C121 C122 1.400(11)
C121 C126 1.397(11)
C121 B3 1.660(11)
C122 H122 0.9500
C122 C123 1.388(11)
C123 C124 1.386(12)
C123 C128 1.494(13)
C124 H124 0.9500
C124 C125 1.371(11)
C125 C126 1.386(10)
C125 C127 1.495(12)
C126 H126 0.9500
C129 C130 1.396(10)
C129 C134 1.393(11)
C129 B3 1.633(12)
C130 H130 0.9500
C130 C131 1.388(11)
C131 C132 1.386(12)
C131 C136 1.501(12)
C132 H132 0.9500
C132 C133 1.379(12)
C133 C134 1.406(11)
C133 C135 1.470(13)
C134 H134 0.9500
C135 F22 1.262(15)
C135 F23 1.360(14)
C135 F24 1.369(16)
C135 F22A 1.389(16)
C135 F23A 1.400(18)
C135 F24A 1.208(19)
Cl1 C169 1.641(16)
Cl2 C169 1.679(16)
C169 H16A 0.9900
C169 H16B 0.9900
C86 H86A 0.9900
C86 H86B 0.9900
C86 C87 1.526(19)
C91 H91 1.0000
C91 C93 1.48(3)
C91 C92 1.61(3)
C91 C90 1.53(3)
C93 H93A 0.9900
C93 H93B 0.9900
C87 H87 1.0000
C87 C92 1.52(2)
C87 C88 1.45(2)
C92 H92A 0.9900
C92 H92B 0.9900
C88 H88A 0.9900
C88 H88B 0.9900
C88 C89 1.52(2)
C94 H94A 0.9900
C94 H94B 0.9900
C94 C89 1.55(2)
C89 H89 1.0000
C89 C90 1.55(2)
C90 H90A 0.9900
C90 H90B 0.9900
C86A H86C 0.9900
C86A H86D 0.9900
C86A C87A 1.56(5)
C87A H87A 1.0000
C87A C88A 1.49(4)
C87A C93A 1.61(5)
C88A H88C 0.9900
C88A H88D 0.9900
C88A C89A 1.44(4)
C89A H89A 1.0000
C89A C90A 1.54(4)
C89A C94A 1.52(4)
C90A H90C 0.9900
C90A H90D 0.9900
C90A C91A 1.56(7)
C91A H91A 1.0000
C91A C92A 1.67(7)
C91A C93A 1.41(7)
C92A H92C 0.9900
C92A H92D 0.9900
C93A H93C 0.9900
C93A H93D 0.9900
C94A H94C 0.9900
C94A H94D 0.9900
C168 F46 1.358(14)
C168 F47 1.29(2)
C168 F48 1.339(17)
C1A F46A 1.369(16)
C1A F47A 1.29(2)
C1A F48A 1.342(18)

loop_
_smtbx_masks_void_nr
_smtbx_masks_void_average_x
_smtbx_masks_void_average_y
_smtbx_masks_void_average_z
_smtbx_masks_void_volume
_smtbx_masks_void_count_electrons
1 0.194 0.094 0.333 91.6 6.2
2 -0.194 -0.094 0.667 91.6 6.1
3 -0.076 0.163 0.188 8.0 0.4
4 0.076 0.838 0.812 8.0 0.2
5 0.500 0.500 0.500 232.1 37.0
